data_4029289
loop_
_publ_author_name
'Fa, Shi-Xin'
'Wang, Li-Xia'
'Wang, De-Xian'
'Zhao, Liang'
'Wang, Mei-Xiang'

_publ_section_title
;
 Synthesis, Structure, and Fullerene-Complexing Property of
 Azacalix[6]aromatics.
;
_journal_issue 8
_journal_name_full 'The Journal of organic chemistry'
_journal_page_first 3559
_journal_page_last 3571
_journal_paper_doi 10.1021/jo5003714
_journal_volume 79
_journal_year 2014
_chemical_formula_moiety 'C70, 2(C45 H45 N15)'
_chemical_formula_sum 'C160 H90 N30'
_chemical_formula_weight 2432.62
_chemical_name_systematic
; 
 ? 
;
_space_group_IT_number 2
_symmetry_cell_setting triclinic
_symmetry_space_group_name_Hall '-P 1'
_symmetry_space_group_name_H-M 'P -1'
_atom_sites_solution_hydrogens geom
_atom_sites_solution_primary direct
_atom_sites_solution_secondary difmap
_audit_creation_method SHELXL-97
_cell_angle_alpha 77.42(3)
_cell_angle_beta 87.51(3)
_cell_angle_gamma 86.78(3)
_cell_formula_units_Z 2
_cell_length_a 15.391(3)
_cell_length_b 18.883(4)
_cell_length_c 23.094(5)
_cell_measurement_reflns_used 18461
_cell_measurement_temperature 173(2)
_cell_measurement_theta_max 26.3705
_cell_measurement_theta_min 1.1062
_cell_volume 6537(2)
_computing_cell_refinement 'CrystalClear (Rigaku Inc., 2008)'
_computing_data_collection 'CrystalClear (Rigaku Inc., 2008)'
_computing_data_reduction 'CrystalClear (Rigaku Inc., 2008)'
_computing_molecular_graphics
;
 Mercury: visualization and analysis of crystal structures, C. F. Macrae,
 P. R. Edgington, P. McCabe, E. Pidcock, G. P. Shields, R. Taylor,
 M. Towler and J. van de Streek, J. Appl. Cryst., 39, 453-457, 2006.
;
_computing_publication_material 'SHELX-97 (Sheldrick, 2008)'
_computing_structure_refinement 'SHELX-97 (Sheldrick, 2008)'
_computing_structure_solution 'SHELX-97 (Sheldrick, 2008)'
_diffrn_ambient_temperature 173(2)
_diffrn_detector_area_resol_mean 28.5714
_diffrn_measured_fraction_theta_full 0.997
_diffrn_measured_fraction_theta_max 0.997
_diffrn_measurement_device_type 'MM007HF + CCD (Saturn724+)'
_diffrn_measurement_method '\w scans at fixed \c = 45\%'
_diffrn_radiation_monochromator Confocal
_diffrn_radiation_source 'Rotating Anode'
_diffrn_radiation_type MoK\a
_diffrn_radiation_wavelength 0.71073
_diffrn_reflns_av_R_equivalents 0.0000
_diffrn_reflns_av_sigmaI/netI 0.1088
_diffrn_reflns_limit_h_max 18
_diffrn_reflns_limit_h_min -18
_diffrn_reflns_limit_k_max 22
_diffrn_reflns_limit_k_min -21
_diffrn_reflns_limit_l_max 27
_diffrn_reflns_limit_l_min -27
_diffrn_reflns_number 22997
_diffrn_reflns_theta_full 25.00
_diffrn_reflns_theta_max 25.00
_diffrn_reflns_theta_min 0.90
_exptl_absorpt_coefficient_mu 0.076
_exptl_absorpt_correction_T_max 1.0000
_exptl_absorpt_correction_T_min 0.2711
_exptl_absorpt_correction_type multi-scan
_exptl_absorpt_process_details 'CrystalClear (Rigaku Inc., 2008)'
_exptl_crystal_colour black
_exptl_crystal_density_diffrn 1.236
_exptl_crystal_density_method 'not measured'
_exptl_crystal_description Platelet
_exptl_crystal_F_000 2520
_exptl_crystal_size_max 0.35
_exptl_crystal_size_mid 0.31
_exptl_crystal_size_min 0.05
_platon_squeeze_details
;
;
_refine_diff_density_max 0.958
_refine_diff_density_min -0.509
_refine_diff_density_rms 0.129
_refine_ls_extinction_method none
_refine_ls_goodness_of_fit_ref 1.661
_refine_ls_hydrogen_treatment constr
_refine_ls_matrix_type full
_refine_ls_number_parameters 1712
_refine_ls_number_reflns 22997
_refine_ls_number_restraints 0
_refine_ls_restrained_S_all 1.661
_refine_ls_R_factor_all 0.1729
_refine_ls_R_factor_gt 0.1401
_refine_ls_shift/su_max 0.026
_refine_ls_shift/su_mean 0.004
_refine_ls_structure_factor_coef Fsqd
_refine_ls_weighting_details 'calc w=1/[\s^2^(Fo^2^)+(0.1000P)^2^+0.0000P] where P=(Fo^2^+2Fc^2^)/3'
_refine_ls_weighting_scheme calc
_refine_ls_wR_factor_gt 0.3374
_refine_ls_wR_factor_ref 0.3578
_reflns_number_gt 14659
_reflns_number_total 22997
_reflns_threshold_expression >2sigma(I)
_cod_data_source_file jo5003714_si_009.cif
_cod_data_source_block a
_cod_depositor_comments
;Adding full bibliography for
 ./tmp-cod-update-bibliographies-12971/cifs/4029289.cif.
;
_cod_original_sg_symbol_H-M P-1
_cod_database_code 4029289

loop_
_symmetry_equiv_pos_as_xyz
'x, y, z'
'-x, -y, -z'

loop_
_atom_site_label
_atom_site_type_symbol
_atom_site_fract_x
_atom_site_fract_y
_atom_site_fract_z
_atom_site_U_iso_or_equiv
_atom_site_adp_type
_atom_site_occupancy
_atom_site_symmetry_multiplicity
_atom_site_calc_flag
_atom_site_refinement_flags
N1 N 0.7931(3) -0.1503(2) 0.51574(17) 0.0261(9) Uani 1 1 d .
N2 N 0.6451(3) -0.1696(2) 0.52249(17) 0.0270(10) Uani 1 1 d .
N3 N 0.4990(3) -0.1935(2) 0.52046(18) 0.0276(10) Uani 1 1 d .
N4 N 0.4003(2) -0.1217(2) 0.45194(17) 0.0233(9) Uani 1 1 d .
N5 N 0.4464(2) -0.0229(2) 0.38088(18) 0.0233(9) Uani 1 1 d .
N6 N 0.5157(3) 0.0471(2) 0.29809(18) 0.0269(10) Uani 1 1 d .
N7 N 0.5738(3) 0.1113(2) 0.20971(17) 0.0232(9) Uani 1 1 d .
N8 N 0.6346(3) 0.1720(3) 0.11899(19) 0.0370(11) Uani 1 1 d .
N9 N 0.7884(3) 0.1922(2) 0.1076(2) 0.0364(11) Uani 1 1 d .
N10 N 0.8829(3) 0.1490(3) 0.1844(2) 0.0356(11) Uani 1 1 d .
N11 N 0.9644(3) 0.0725(2) 0.25760(18) 0.0268(9) Uani 1 1 d .
N12 N 1.0566(3) -0.0038(2) 0.32525(18) 0.0284(10) Uani 1 1 d .
N13 N 1.1438(3) -0.0839(2) 0.38974(18) 0.0248(9) Uani 1 1 d .
N14 N 1.0889(3) -0.1511(2) 0.4833(2) 0.0360(11) Uani 1 1 d .
N15 N 0.9428(3) -0.1431(2) 0.51261(19) 0.0293(10) Uani 1 1 d .
N16 N 1.4453(3) 0.3459(2) 0.00625(17) 0.0240(9) Uani 1 1 d .
N17 N 1.2942(3) 0.3380(2) 0.00811(17) 0.0236(9) Uani 1 1 d .
N18 N 1.1463(3) 0.3170(2) 0.01530(18) 0.0270(10) Uani 1 1 d .
N19 N 1.0003(3) 0.2944(2) 0.01237(17) 0.0262(9) Uani 1 1 d .
N20 N 0.9007(3) 0.3772(2) -0.05023(18) 0.0295(10) Uani 1 1 d .
N21 N 0.9469(3) 0.4810(2) -0.11473(18) 0.0278(10) Uani 1 1 d .
N22 N 1.0180(2) 0.5562(2) -0.19382(17) 0.0218(9) Uani 1 1 d .
N23 N 1.0782(3) 0.6270(2) -0.27953(18) 0.0291(10) Uani 1 1 d .
N24 N 1.1400(3) 0.6891(2) -0.36767(17) 0.0269(10) Uani 1 1 d .
N25 N 1.2944(3) 0.7118(2) -0.37800(18) 0.0298(10) Uani 1 1 d .
N26 N 1.3876(3) 0.6700(2) -0.30033(19) 0.0317(10) Uani 1 1 d .
N27 N 1.4704(3) 0.5914(2) -0.22951(18) 0.0266(10) Uani 1 1 d .
N28 N 1.5618(3) 0.5143(2) -0.16719(17) 0.0241(9) Uani 1 1 d .
N29 N 1.6496(3) 0.4252(2) -0.10676(19) 0.0310(10) Uani 1 1 d .
N30 N 1.5912(3) 0.3435(2) -0.0198(2) 0.0323(10) Uani 1 1 d .
C1 C 0.8619(3) -0.1071(3) 0.5093(2) 0.0268(11) Uani 1 1 d .
C2 C 0.8510(3) -0.0329(3) 0.5034(2) 0.0311(12) Uani 1 1 d .
H2 H 0.9000 -0.0034 0.4980 0.037 Uiso 1 1 calc R
C3 C 0.7673(3) -0.0023(3) 0.5053(2) 0.0286(11) Uani 1 1 d .
H3 H 0.7587 0.0486 0.5017 0.034 Uiso 1 1 calc R
C4 C 0.6949(3) -0.0462(3) 0.5127(2) 0.0284(11) Uani 1 1 d .
H4 H 0.6370 -0.0266 0.5154 0.034 Uiso 1 1 calc R
C5 C 0.7131(3) -0.1208(3) 0.5157(2) 0.0257(11) Uani 1 1 d .
C6 C 0.6663(4) -0.2465(3) 0.5513(2) 0.0319(12) Uani 1 1 d .
H6B H 0.7212 -0.2629 0.5333 0.038 Uiso 1 1 calc R
H6A H 0.6196 -0.2769 0.5437 0.038 Uiso 1 1 calc R
C7 C 0.6759(4) -0.2571(4) 0.6164(3) 0.0496(17) Uani 1 1 d .
H7 H 0.6972 -0.3041 0.6357 0.060 Uiso 1 1 calc R
C8 C 0.6590(4) -0.2107(4) 0.6513(3) 0.0546(18) Uani 1 1 d .
H8A H 0.6374 -0.1627 0.6350 0.066 Uiso 1 1 calc R
H8B H 0.6684 -0.2254 0.6926 0.066 Uiso 1 1 calc R
C9 C 0.5652(3) -0.1508(2) 0.4988(2) 0.0222(10) Uani 1 1 d .
C10 C 0.5493(3) -0.0912(3) 0.4504(2) 0.0221(10) Uani 1 1 d .
H10 H 0.5951 -0.0609 0.4333 0.027 Uiso 1 1 calc R
C11 C 0.4667(3) -0.0779(3) 0.42836(19) 0.0222(10) Uani 1 1 d .
C12 C 0.4241(3) -0.1771(3) 0.4961(2) 0.0277(11) Uani 1 1 d .
H12 H 0.3794 -0.2092 0.5119 0.033 Uiso 1 1 calc R
C13 C 0.3664(3) -0.0212(3) 0.3481(2) 0.0280(12) Uani 1 1 d .
H13A H 0.3547 0.0287 0.3246 0.034 Uiso 1 1 calc R
H13B H 0.3170 -0.0331 0.3768 0.034 Uiso 1 1 calc R
C14 C 0.3708(4) -0.0724(4) 0.3077(3) 0.0440(15) Uani 1 1 d .
H14 H 0.4163 -0.0640 0.2782 0.053 Uiso 1 1 calc R
C15 C 0.3258(5) -0.1244(5) 0.3053(4) 0.078(2) Uani 1 1 d .
H15B H 0.2789 -0.1368 0.3331 0.093 Uiso 1 1 calc R
H15A H 0.3385 -0.1518 0.2757 0.093 Uiso 1 1 calc R
C16 C 0.5071(3) 0.0317(3) 0.3558(2) 0.0263(11) Uani 1 1 d .
C17 C 0.5488(3) 0.0677(3) 0.3922(2) 0.0258(11) Uani 1 1 d .
H17 H 0.5422 0.0540 0.4342 0.031 Uiso 1 1 calc R
C18 C 0.6010(3) 0.1248(3) 0.3650(2) 0.0294(12) Uani 1 1 d .
H18 H 0.6284 0.1528 0.3879 0.035 Uiso 1 1 calc R
C19 C 0.6113(3) 0.1392(3) 0.3037(2) 0.0299(12) Uani 1 1 d .
H19 H 0.6479 0.1765 0.2840 0.036 Uiso 1 1 calc R
C20 C 0.5677(3) 0.0989(3) 0.2707(2) 0.0210(10) Uani 1 1 d .
C21 C 0.4997(3) 0.0930(3) 0.1784(2) 0.0348(13) Uani 1 1 d .
H21B H 0.5177 0.0964 0.1363 0.042 Uiso 1 1 calc R
H21A H 0.4864 0.0418 0.1955 0.042 Uiso 1 1 calc R
C22 C 0.4208(4) 0.1378(4) 0.1808(3) 0.0470(16) Uani 1 1 d .
H22 H 0.3690 0.1201 0.1694 0.056 Uiso 1 1 calc R
C23 C 0.4131(5) 0.2011(4) 0.1972(3) 0.064(2) Uani 1 1 d .
H23B H 0.4629 0.2213 0.2090 0.076 Uiso 1 1 calc R
H23A H 0.3579 0.2263 0.1971 0.076 Uiso 1 1 calc R
C24 C 0.6468(3) 0.1390(3) 0.1772(2) 0.0274(11) Uani 1 1 d .
C25 C 0.7307(3) 0.1287(3) 0.2004(2) 0.0250(11) Uani 1 1 d .
H25 H 0.7397 0.1029 0.2400 0.030 Uiso 1 1 calc R
C26 C 0.7994(3) 0.1571(3) 0.1642(2) 0.0254(11) Uani 1 1 d .
C27 C 0.7094(3) 0.1965(3) 0.0893(2) 0.0299(12) Uani 1 1 d .
H27 H 0.7026 0.2204 0.0490 0.036 Uiso 1 1 calc R
C28 C 0.9589(4) 0.1528(3) 0.1419(2) 0.0359(13) Uani 1 1 d .
H28B H 1.0122 0.1578 0.1629 0.043 Uiso 1 1 calc R
H28A H 0.9511 0.1967 0.1098 0.043 Uiso 1 1 calc R
C29 C 0.9712(4) 0.0870(3) 0.1147(3) 0.0504(17) Uani 1 1 d .
H29 H 0.9777 0.0410 0.1412 0.061 Uiso 1 1 calc R
C30 C 0.9737(5) 0.0874(5) 0.0585(3) 0.069(2) Uani 1 1 d .
H30B H 0.9675 0.1321 0.0303 0.082 Uiso 1 1 calc R
H30A H 0.9817 0.0431 0.0455 0.082 Uiso 1 1 calc R
C31 C 0.9025(3) 0.1238(3) 0.2450(2) 0.0272(11) Uani 1 1 d .
C32 C 0.8593(3) 0.1568(3) 0.2894(2) 0.0332(13) Uani 1 1 d .
H32 H 0.8134 0.1926 0.2791 0.040 Uiso 1 1 calc R
C33 C 0.8848(4) 0.1361(3) 0.3464(2) 0.0323(12) Uani 1 1 d .
H33 H 0.8576 0.1580 0.3763 0.039 Uiso 1 1 calc R
C34 C 0.9510(4) 0.0826(3) 0.3609(2) 0.0323(12) Uani 1 1 d .
H34 H 0.9699 0.0670 0.4005 0.039 Uiso 1 1 calc R
C35 C 0.9889(3) 0.0524(3) 0.3142(2) 0.0250(11) Uani 1 1 d .
C36 C 1.1168(3) -0.0086(3) 0.2764(2) 0.0354(13) Uani 1 1 d .
H36B H 1.1513 -0.0552 0.2872 0.042 Uiso 1 1 calc R
H36A H 1.0825 -0.0110 0.2417 0.042 Uiso 1 1 calc R
C37 C 1.1768(4) 0.0486(4) 0.2580(3) 0.058(2) Uani 1 1 d .
H37 H 1.2103 0.0477 0.2226 0.070 Uiso 1 1 calc R
C38 C 1.1903(6) 0.0997(5) 0.2833(5) 0.082(3) Uani 1 1 d .
H38A H 1.1589 0.1035 0.3189 0.098 Uiso 1 1 calc R
H38B H 1.2319 0.1344 0.2667 0.098 Uiso 1 1 calc R
C39 C 1.0644(3) -0.0531(3) 0.3789(2) 0.0290(12) Uani 1 1 d .
C40 C 0.9928(3) -0.0708(3) 0.4174(2) 0.0244(11) Uani 1 1 d .
H40 H 0.9362 -0.0499 0.4082 0.029 Uiso 1 1 calc R
C41 C 1.0095(3) -0.1217(3) 0.4710(2) 0.0324(12) Uani 1 1 d .
C42 C 1.1504(3) -0.1315(3) 0.4408(2) 0.0290(12) Uani 1 1 d .
H42 H 1.2062 -0.1551 0.4483 0.035 Uiso 1 1 calc R
C43 C 0.9543(3) -0.2141(3) 0.5547(2) 0.0315(12) Uani 1 1 d .
H43A H 0.9112 -0.2167 0.5880 0.038 Uiso 1 1 calc R
H43B H 1.0132 -0.2186 0.5711 0.038 Uiso 1 1 calc R
C44 C 0.9430(4) -0.2758(4) 0.5245(3) 0.0461(16) Uani 1 1 d .
H44 H 0.8879 -0.2774 0.5080 0.055 Uiso 1 1 calc R
C45 C 0.9967(7) -0.3240(6) 0.5189(4) 0.101(3) Uani 1 1 d .
H45B H 1.0530 -0.3252 0.5345 0.122 Uiso 1 1 calc R
H45A H 0.9822 -0.3605 0.4989 0.122 Uiso 1 1 calc R
C46 C 1.4594(3) 0.2724(3) 0.0439(2) 0.0303(12) Uani 1 1 d .
H46A H 1.4110 0.2630 0.0738 0.036 Uiso 1 1 calc R
H46B H 1.5140 0.2706 0.0654 0.036 Uiso 1 1 calc R
C47 C 1.4651(4) 0.2128(3) 0.0089(2) 0.0389(14) Uani 1 1 d .
H47 H 1.5101 0.2156 -0.0208 0.047 Uiso 1 1 calc R
C48 C 1.4163(5) 0.1601(4) 0.0152(3) 0.0536(17) Uani 1 1 d .
H48A H 1.3702 0.1548 0.0443 0.064 Uiso 1 1 calc R
H48B H 1.4256 0.1257 -0.0092 0.064 Uiso 1 1 calc R
C49 C 1.3595(3) 0.3818(3) 0.0064(2) 0.0271(11) Uani 1 1 d .
C50 C 1.3495(3) 0.4539(3) 0.0070(2) 0.0259(11) Uani 1 1 d .
H50 H 1.3984 0.4832 0.0039 0.031 Uiso 1 1 calc R
C51 C 1.2658(3) 0.4827(3) 0.0124(2) 0.0304(12) Uani 1 1 d .
H51 H 1.2566 0.5323 0.0144 0.036 Uiso 1 1 calc R
C52 C 1.1969(3) 0.4406(3) 0.0148(2) 0.0310(12) Uani 1 1 d .
H52 H 1.1389 0.4598 0.0182 0.037 Uiso 1 1 calc R
C53 C 1.2146(3) 0.3669(3) 0.0123(2) 0.0241(11) Uani 1 1 d .
C54 C 1.1657(3) 0.2397(3) 0.0392(2) 0.0283(11) Uani 1 1 d .
H54B H 1.2218 0.2251 0.0215 0.034 Uiso 1 1 calc R
H54A H 1.1199 0.2114 0.0273 0.034 Uiso 1 1 calc R
C55 C 1.1710(4) 0.2210(3) 0.1050(2) 0.0395(14) Uani 1 1 d .
H55 H 1.1934 0.1738 0.1229 0.047 Uiso 1 1 calc R
C56 C 1.1463(4) 0.2665(4) 0.1412(3) 0.058(2) Uani 1 1 d .
H56A H 1.1236 0.3142 0.1250 0.070 Uiso 1 1 calc R
H56B H 1.1516 0.2507 0.1829 0.070 Uiso 1 1 calc R
C57 C 1.0639(3) 0.3406(3) -0.0081(2) 0.0252(11) Uani 1 1 d .
C58 C 1.0516(3) 0.4046(3) -0.0506(2) 0.0206(10) Uani 1 1 d .
H58 H 1.0980 0.4355 -0.0652 0.025 Uiso 1 1 calc R
C59 C 0.9665(3) 0.4209(3) -0.0708(2) 0.0232(11) Uani 1 1 d .
C60 C 0.9217(3) 0.3183(3) -0.0101(2) 0.0288(12) Uani 1 1 d .
H60 H 0.8748 0.2883 0.0052 0.035 Uiso 1 1 calc R
C61 C 0.8675(3) 0.4848(3) -0.1489(2) 0.0274(11) Uani 1 1 d .
H61B H 0.8535 0.5360 -0.1684 0.033 Uiso 1 1 calc R
H61A H 0.8183 0.4675 -0.1214 0.033 Uiso 1 1 calc R
C62 C 0.8782(4) 0.4391(4) -0.1959(3) 0.0426(15) Uani 1 1 d .
H62 H 0.9223 0.4506 -0.2260 0.051 Uiso 1 1 calc R
C63 C 0.8301(5) 0.3853(4) -0.1968(3) 0.0568(18) Uani 1 1 d .
H63A H 0.7855 0.3726 -0.1671 0.068 Uiso 1 1 calc R
H63B H 0.8393 0.3585 -0.2270 0.068 Uiso 1 1 calc R
C64 C 1.0085(3) 0.5361(3) -0.1358(2) 0.0285(12) Uani 1 1 d .
C65 C 1.0504(3) 0.5683(3) -0.0968(2) 0.0338(13) Uani 1 1 d .
H65 H 1.0427 0.5522 -0.0550 0.041 Uiso 1 1 calc R
C66 C 1.1038(4) 0.6245(3) -0.1206(2) 0.0334(12) Uani 1 1 d .
H66 H 1.1331 0.6484 -0.0954 0.040 Uiso 1 1 calc R
C67 C 1.1139(3) 0.6458(3) -0.1823(2) 0.0299(12) Uani 1 1 d .
H67 H 1.1502 0.6843 -0.1998 0.036 Uiso 1 1 calc R
C68 C 1.0702(3) 0.6096(3) -0.2174(2) 0.0285(12) Uani 1 1 d .
C69 C 1.0049(3) 0.6094(3) -0.3125(2) 0.0337(13) Uani 1 1 d .
H69B H 1.0240 0.6139 -0.3546 0.040 Uiso 1 1 calc R
H69A H 0.9914 0.5581 -0.2964 0.040 Uiso 1 1 calc R
C70 C 0.9253(4) 0.6543(4) -0.3103(3) 0.0441(16) Uani 1 1 d .
H70 H 0.8742 0.6373 -0.3233 0.053 Uiso 1 1 calc R
C71 C 0.9166(5) 0.7143(4) -0.2928(3) 0.0562(18) Uani 1 1 d .
H71B H 0.9656 0.7339 -0.2793 0.067 Uiso 1 1 calc R
H71A H 0.8612 0.7393 -0.2933 0.067 Uiso 1 1 calc R
C72 C 1.1518(3) 0.6567(3) -0.3116(2) 0.0252(11) Uani 1 1 d .
C73 C 1.2341(3) 0.6452(2) -0.2855(2) 0.0215(10) Uani 1 1 d .
H73 H 1.2415 0.6180 -0.2462 0.026 Uiso 1 1 calc R
C74 C 1.3033(3) 0.6761(3) -0.3206(2) 0.0248(11) Uani 1 1 d .
C75 C 1.2119(3) 0.7151(3) -0.3978(2) 0.0330(13) Uani 1 1 d .
H75 H 1.2044 0.7389 -0.4381 0.040 Uiso 1 1 calc R
C76 C 1.4631(3) 0.6770(3) -0.3428(2) 0.0327(12) Uani 1 1 d .
H76A H 1.4529 0.7211 -0.3744 0.039 Uiso 1 1 calc R
H76B H 1.5155 0.6840 -0.3217 0.039 Uiso 1 1 calc R
C77 C 1.4804(4) 0.6157(3) -0.3702(3) 0.0443(15) Uani 1 1 d .
H77 H 1.4941 0.5705 -0.3442 0.053 Uiso 1 1 calc R
C78 C 1.4794(5) 0.6152(4) -0.4256(3) 0.0596(19) Uani 1 1 d .
H78B H 1.4661 0.6589 -0.4537 0.072 Uiso 1 1 calc R
H78A H 1.4920 0.5712 -0.4386 0.072 Uiso 1 1 calc R
C79 C 1.4054(3) 0.6420(3) -0.2400(2) 0.0257(11) Uani 1 1 d .
C80 C 1.3610(4) 0.6699(3) -0.1952(2) 0.0368(13) Uani 1 1 d .
H80 H 1.3143 0.7054 -0.2037 0.044 Uiso 1 1 calc R
C81 C 1.3884(3) 0.6431(3) -0.1374(2) 0.0307(12) Uani 1 1 d .
H81 H 1.3610 0.6616 -0.1057 0.037 Uiso 1 1 calc R
C82 C 1.4519(3) 0.5925(3) -0.1261(2) 0.0272(11) Uani 1 1 d .
H82 H 1.4689 0.5734 -0.0865 0.033 Uiso 1 1 calc R
C83 C 1.4945(3) 0.5669(3) -0.1740(2) 0.0259(11) Uani 1 1 d .
C84 C 1.6229(3) 0.5145(3) -0.2166(2) 0.0341(13) Uani 1 1 d .
H84A H 1.5901 0.5181 -0.2531 0.041 Uiso 1 1 calc R
H84B H 1.6574 0.4677 -0.2095 0.041 Uiso 1 1 calc R
C85 C 1.6847(4) 0.5760(4) -0.2264(3) 0.0563(19) Uani 1 1 d .
H85 H 1.7189 0.5834 -0.2623 0.068 Uiso 1 1 calc R
C86 C 1.6953(5) 0.6166(5) -0.1939(5) 0.082(3) Uani 1 1 d .
H86A H 1.6629 0.6117 -0.1575 0.099 Uiso 1 1 calc R
H86B H 1.7362 0.6535 -0.2048 0.099 Uiso 1 1 calc R
C87 C 1.5697(3) 0.4581(3) -0.1152(2) 0.0264(11) Uani 1 1 d .
C88 C 1.4986(3) 0.4352(3) -0.0802(2) 0.0240(11) Uani 1 1 d .
H88 H 1.4424 0.4579 -0.0881 0.029 Uiso 1 1 calc R
C89 C 1.5128(3) 0.3758(3) -0.0311(2) 0.0253(11) Uani 1 1 d .
C90 C 1.6553(4) 0.3706(3) -0.0592(2) 0.0328(12) Uani 1 1 d .
H90 H 1.7115 0.3477 -0.0520 0.039 Uiso 1 1 calc R
C91 C 0.5243(5) 0.7683(5) 0.3214(4) 0.067(2) Uani 1 1 d .
C92 C 0.5773(5) 0.8104(4) 0.3438(3) 0.0579(19) Uani 1 1 d .
C93 C 0.6363(4) 0.7718(3) 0.3922(2) 0.0389(14) Uani 1 1 d .
C94 C 0.6368(4) 0.6933(4) 0.4105(3) 0.0460(16) Uani 1 1 d .
C95 C 0.5726(4) 0.6562(4) 0.3859(3) 0.0487(16) Uani 1 1 d .
C96 C 0.5187(4) 0.6944(4) 0.3423(3) 0.0542(18) Uani 1 1 d .
C97 C 0.4986(5) 0.6614(5) 0.2937(3) 0.064(2) Uani 1 1 d .
C98 C 0.5382(5) 0.5923(5) 0.2905(4) 0.070(2) Uani 1 1 d .
C99 C 0.5943(6) 0.5575(4) 0.3322(4) 0.072(2) Uani 1 1 d .
C100 C 0.6134(5) 0.5888(4) 0.3807(3) 0.061(2) Uani 1 1 d .
C101 C 0.5723(5) 0.5796(5) 0.2350(4) 0.075(3) Uani 1 1 d .
C102 C 0.5674(5) 0.6349(4) 0.1853(4) 0.0599(19) Uani 1 1 d .
C103 C 0.5278(5) 0.7018(5) 0.1884(3) 0.063(2) Uani 1 1 d .
C104 C 0.4934(5) 0.7181(5) 0.2413(4) 0.073(2) Uani 1 1 d .
C105 C 0.5082(4) 0.7850(4) 0.2559(3) 0.0543(18) Uani 1 1 d .
C106 C 0.5484(4) 0.8437(4) 0.2184(3) 0.0515(17) Uani 1 1 d .
C107 C 0.5837(5) 0.8330(4) 0.1579(3) 0.0548(18) Uani 1 1 d .
C108 C 0.5751(4) 0.7645(4) 0.1471(3) 0.0553(19) Uani 1 1 d .
C109 C 0.6463(5) 0.7280(4) 0.1205(3) 0.0553(18) Uani 1 1 d .
C110 C 0.7260(4) 0.7610(4) 0.1033(2) 0.0410(15) Uani 1 1 d .
C111 C 0.7272(4) 0.8352(4) 0.1051(3) 0.0499(16) Uani 1 1 d .
C112 C 0.6542(5) 0.8728(4) 0.1341(3) 0.062(2) Uani 1 1 d .
C113 C 0.6939(4) 0.9255(4) 0.1587(3) 0.0480(16) Uani 1 1 d .
C114 C 0.6572(4) 0.9353(3) 0.2129(3) 0.0460(16) Uani 1 1 d .
C115 C 0.5866(5) 0.8925(4) 0.2434(4) 0.068(2) Uani 1 1 d .
C116 C 0.6037(4) 0.8766(3) 0.3093(3) 0.0419(15) Uani 1 1 d .
C117 C 0.6829(5) 0.9107(4) 0.3159(3) 0.062(2) Uani 1 1 d .
C118 C 0.7175(6) 0.9464(4) 0.2582(3) 0.064(2) Uani 1 1 d .
C119 C 0.8043(6) 0.9465(4) 0.2467(4) 0.070(2) Uani 1 1 d .
C120 C 0.8414(5) 0.9351(4) 0.1909(4) 0.070(2) Uani 1 1 d .
C121 C 0.7827(5) 0.9266(4) 0.1507(3) 0.059(2) Uani 1 1 d .
C122 C 0.8090(5) 0.8671(4) 0.1135(3) 0.062(2) Uani 1 1 d .
C123 C 0.8786(6) 0.8263(5) 0.1233(3) 0.071(2) Uani 1 1 d .
C124 C 0.9415(5) 0.8352(5) 0.1681(4) 0.071(2) Uani 1 1 d .
C125 C 0.9232(5) 0.8915(4) 0.2001(4) 0.071(3) Uani 1 1 d .
C126 C 0.9366(5) 0.8755(4) 0.2669(4) 0.064(2) Uani 1 1 d .
C127 C 0.9703(4) 0.8033(4) 0.2921(3) 0.0445(15) Uani 1 1 d .
C128 C 0.9919(4) 0.7543(4) 0.2574(3) 0.0581(19) Uani 1 1 d .
C129 C 0.9764(5) 0.7662(4) 0.1948(3) 0.0599(19) Uani 1 1 d .
C130 C 0.9392(4) 0.7085(4) 0.1718(3) 0.0517(17) Uani 1 1 d .
C131 C 0.8788(5) 0.7478(4) 0.1247(3) 0.0580(18) Uani 1 1 d .
C132 C 0.8052(4) 0.7170(4) 0.1132(3) 0.0440(15) Uani 1 1 d .
C133 C 0.8000(5) 0.6416(4) 0.1414(3) 0.0516(17) Uani 1 1 d .
C134 C 0.8556(4) 0.6046(4) 0.1850(3) 0.0483(16) Uani 1 1 d .
C135 C 0.9196(4) 0.6401(4) 0.2027(3) 0.0531(17) Uani 1 1 d .
C136 C 0.9343(5) 0.6264(4) 0.2723(3) 0.0590(19) Uani 1 1 d .
C137 C 0.8879(4) 0.5753(4) 0.3047(3) 0.0534(18) Uani 1 1 d .
C138 C 0.8246(5) 0.5332(4) 0.2845(4) 0.0582(19) Uani 1 1 d .
C139 C 0.8088(5) 0.5451(4) 0.2275(3) 0.0521(17) Uani 1 1 d .
C140 C 0.7228(5) 0.5491(4) 0.2032(3) 0.0587(19) Uani 1 1 d .
C141 C 0.7181(5) 0.6079(4) 0.1527(3) 0.062(2) Uani 1 1 d .
C142 C 0.6435(5) 0.6500(4) 0.1404(3) 0.0524(17) Uani 1 1 d .
C143 C 0.6517(5) 0.5338(4) 0.2444(4) 0.0578(19) Uani 1 1 d .
C144 C 0.6679(5) 0.5195(4) 0.3064(3) 0.060(2) Uani 1 1 d .
C145 C 0.7511(5) 0.5178(3) 0.3277(3) 0.0548(18) Uani 1 1 d .
C146 C 0.7730(6) 0.5551(5) 0.3751(4) 0.082(3) Uani 1 1 d .
C147 C 0.7051(5) 0.5852(4) 0.4030(3) 0.0546(18) Uani 1 1 d .
C148 C 0.7155(5) 0.6512(4) 0.4206(3) 0.0520(17) Uani 1 1 d .
C149 C 0.7987(4) 0.6850(3) 0.4122(2) 0.0411(14) Uani 1 1 d .
C150 C 0.8675(4) 0.6489(3) 0.3849(3) 0.0438(15) Uani 1 1 d .
C151 C 0.8487(5) 0.5861(4) 0.3653(3) 0.0529(18) Uani 1 1 d .
C152 C 0.9660(5) 0.6786(5) 0.2927(4) 0.065(2) Uani 1 1 d .
C153 C 0.9320(4) 0.6923(4) 0.3497(3) 0.0452(15) Uani 1 1 d .
C154 C 0.9332(4) 0.7675(4) 0.3463(3) 0.0489(16) Uani 1 1 d .
C155 C 0.7981(4) 0.7625(4) 0.4045(3) 0.0443(15) Uani 1 1 d .
C156 C 0.8651(4) 0.8004(4) 0.3758(3) 0.0479(16) Uani 1 1 d .
C157 C 0.8341(5) 0.8742(4) 0.3464(3) 0.062(2) Uani 1 1 d .
C158 C 0.7371(5) 0.8739(4) 0.3588(3) 0.0543(18) Uani 1 1 d .
C159 C 0.7153(4) 0.8055(3) 0.3944(2) 0.0406(14) Uani 1 1 d .
C160 C 0.8686(6) 0.9092(5) 0.2922(4) 0.079(3) Uani 1 1 d .

loop_
_atom_site_aniso_label
_atom_site_aniso_U_11
_atom_site_aniso_U_22
_atom_site_aniso_U_33
_atom_site_aniso_U_23
_atom_site_aniso_U_13
_atom_site_aniso_U_12
N1 0.030(2) 0.028(2) 0.018(2) 0.0024(17) -0.0022(17) -0.0054(19)
N2 0.024(2) 0.031(2) 0.022(2) 0.0014(18) -0.0034(17) 0.0020(18)
N3 0.025(2) 0.033(2) 0.024(2) -0.0041(19) 0.0018(18) -0.0048(19)
N4 0.018(2) 0.021(2) 0.028(2) -0.0009(18) 0.0014(16) -0.0006(16)
N5 0.017(2) 0.023(2) 0.028(2) -0.0015(18) -0.0029(16) -0.0030(16)
N6 0.026(2) 0.028(2) 0.026(2) -0.0065(19) -0.0005(18) 0.0028(18)
N7 0.021(2) 0.025(2) 0.021(2) 0.0018(17) -0.0012(16) -0.0069(17)
N8 0.035(3) 0.043(3) 0.029(2) 0.000(2) -0.002(2) -0.002(2)
N9 0.035(3) 0.033(3) 0.033(3) 0.010(2) -0.002(2) 0.002(2)
N10 0.029(2) 0.035(3) 0.040(3) 0.000(2) -0.005(2) -0.001(2)
N11 0.023(2) 0.024(2) 0.033(2) -0.0045(19) -0.0046(18) -0.0001(17)
N12 0.030(2) 0.028(2) 0.025(2) -0.0002(19) -0.0030(18) 0.0021(19)
N13 0.024(2) 0.025(2) 0.025(2) -0.0045(18) -0.0042(17) 0.0015(17)
N14 0.034(3) 0.032(3) 0.038(3) 0.003(2) -0.013(2) 0.003(2)
N15 0.025(2) 0.024(2) 0.035(2) 0.0015(19) -0.0073(19) 0.0021(18)
N16 0.023(2) 0.023(2) 0.022(2) 0.0046(17) -0.0039(16) -0.0004(17)
N17 0.028(2) 0.021(2) 0.021(2) -0.0022(17) 0.0028(17) -0.0001(17)
N18 0.024(2) 0.028(2) 0.026(2) 0.0010(18) -0.0027(17) -0.0060(18)
N19 0.032(2) 0.025(2) 0.021(2) -0.0019(17) -0.0052(17) -0.0042(18)
N20 0.025(2) 0.035(3) 0.027(2) -0.003(2) -0.0018(18) -0.0034(19)
N21 0.023(2) 0.033(2) 0.025(2) -0.0010(19) -0.0030(17) -0.0011(18)
N22 0.017(2) 0.019(2) 0.027(2) 0.0007(17) -0.0042(16) 0.0040(16)
N23 0.027(2) 0.029(2) 0.029(2) -0.0020(19) -0.0032(18) -0.0017(18)
N24 0.028(2) 0.027(2) 0.022(2) 0.0035(18) -0.0028(17) -0.0036(18)
N25 0.032(2) 0.026(2) 0.025(2) 0.0083(18) -0.0044(18) 0.0011(19)
N26 0.027(2) 0.026(2) 0.038(3) 0.004(2) -0.0019(19) -0.0046(18)
N27 0.023(2) 0.029(2) 0.026(2) -0.0004(18) -0.0013(17) -0.0048(18)
N28 0.020(2) 0.026(2) 0.023(2) 0.0016(17) -0.0024(16) -0.0008(17)
N29 0.026(2) 0.033(3) 0.033(2) -0.003(2) -0.0018(19) -0.0059(19)
N30 0.022(2) 0.035(3) 0.036(3) 0.001(2) -0.0012(19) -0.0012(19)
C1 0.028(3) 0.027(3) 0.024(3) -0.001(2) -0.002(2) -0.001(2)
C2 0.028(3) 0.029(3) 0.037(3) -0.006(2) -0.004(2) -0.006(2)
C3 0.029(3) 0.030(3) 0.030(3) -0.013(2) 0.002(2) -0.001(2)
C4 0.023(3) 0.028(3) 0.034(3) -0.006(2) 0.000(2) 0.001(2)
C5 0.027(3) 0.031(3) 0.017(2) -0.002(2) -0.0030(19) 0.004(2)
C6 0.030(3) 0.031(3) 0.033(3) -0.002(2) -0.009(2) 0.002(2)
C7 0.046(4) 0.052(4) 0.044(4) 0.009(3) -0.006(3) -0.005(3)
C8 0.060(4) 0.072(5) 0.029(3) -0.003(3) -0.003(3) -0.008(4)
C9 0.023(3) 0.016(2) 0.025(3) 0.000(2) -0.003(2) 0.0023(19)
C10 0.022(3) 0.022(3) 0.021(2) -0.003(2) 0.0044(19) -0.002(2)
C11 0.029(3) 0.024(3) 0.013(2) -0.0041(19) 0.0003(19) 0.003(2)
C12 0.029(3) 0.021(3) 0.032(3) -0.002(2) -0.001(2) -0.005(2)
C13 0.028(3) 0.026(3) 0.025(3) 0.004(2) -0.003(2) -0.003(2)
C14 0.029(3) 0.055(4) 0.054(4) -0.026(3) -0.001(3) 0.006(3)
C15 0.057(5) 0.091(7) 0.092(6) -0.035(5) 0.008(4) -0.013(5)
C16 0.025(3) 0.024(3) 0.030(3) -0.007(2) -0.001(2) -0.001(2)
C17 0.026(3) 0.025(3) 0.024(3) 0.000(2) 0.002(2) -0.002(2)
C18 0.029(3) 0.027(3) 0.032(3) -0.006(2) -0.001(2) -0.004(2)
C19 0.036(3) 0.017(3) 0.036(3) -0.003(2) 0.007(2) -0.002(2)
C20 0.023(3) 0.023(3) 0.017(2) -0.0035(19) -0.0021(19) 0.000(2)
C21 0.032(3) 0.041(3) 0.032(3) -0.007(3) -0.010(2) -0.006(2)
C22 0.038(4) 0.056(4) 0.042(4) 0.003(3) -0.009(3) 0.001(3)
C23 0.055(5) 0.064(5) 0.060(5) 0.009(4) -0.003(3) 0.012(4)
C24 0.027(3) 0.021(3) 0.030(3) 0.003(2) 0.000(2) 0.002(2)
C25 0.026(3) 0.024(3) 0.022(3) 0.001(2) -0.001(2) -0.002(2)
C26 0.022(3) 0.022(3) 0.030(3) -0.001(2) -0.007(2) 0.004(2)
C27 0.030(3) 0.030(3) 0.026(3) 0.001(2) 0.001(2) 0.002(2)
C28 0.035(3) 0.038(3) 0.032(3) 0.000(3) -0.001(2) -0.007(3)
C29 0.035(3) 0.037(4) 0.070(5) 0.009(3) 0.005(3) -0.006(3)
C30 0.083(6) 0.066(5) 0.053(5) -0.007(4) 0.017(4) 0.002(4)
C31 0.025(3) 0.021(3) 0.031(3) 0.005(2) -0.005(2) -0.004(2)
C32 0.029(3) 0.021(3) 0.046(3) 0.004(2) -0.007(2) 0.000(2)
C33 0.039(3) 0.026(3) 0.032(3) -0.007(2) 0.000(2) -0.004(2)
C34 0.041(3) 0.025(3) 0.031(3) -0.006(2) -0.008(2) 0.002(2)
C35 0.027(3) 0.022(3) 0.025(3) -0.002(2) -0.007(2) 0.002(2)
C36 0.026(3) 0.042(3) 0.038(3) -0.010(3) -0.004(2) 0.005(2)
C37 0.043(4) 0.060(5) 0.061(4) 0.007(4) 0.016(3) 0.001(3)
C38 0.064(5) 0.060(6) 0.114(7) 0.001(5) -0.009(5) -0.009(4)
C39 0.028(3) 0.026(3) 0.032(3) -0.004(2) -0.001(2) -0.001(2)
C40 0.021(3) 0.026(3) 0.025(3) -0.005(2) -0.003(2) 0.000(2)
C41 0.030(3) 0.033(3) 0.032(3) -0.002(2) 0.000(2) -0.003(2)
C42 0.021(3) 0.028(3) 0.038(3) -0.005(2) -0.006(2) 0.002(2)
C43 0.029(3) 0.031(3) 0.030(3) 0.004(2) -0.005(2) -0.001(2)
C44 0.045(4) 0.037(4) 0.051(4) 0.003(3) -0.016(3) 0.009(3)
C45 0.132(9) 0.081(7) 0.092(7) -0.011(6) -0.047(7) -0.007(7)
C46 0.027(3) 0.032(3) 0.028(3) 0.002(2) -0.005(2) 0.000(2)
C47 0.042(3) 0.041(4) 0.029(3) 0.003(3) -0.001(2) -0.005(3)
C48 0.062(5) 0.047(4) 0.048(4) -0.003(3) -0.011(3) 0.002(3)
C49 0.027(3) 0.031(3) 0.023(3) -0.003(2) -0.004(2) -0.002(2)
C50 0.022(3) 0.033(3) 0.025(3) -0.008(2) -0.004(2) -0.006(2)
C51 0.027(3) 0.033(3) 0.033(3) -0.010(2) -0.002(2) -0.001(2)
C52 0.021(3) 0.038(3) 0.035(3) -0.011(2) -0.002(2) -0.001(2)
C53 0.020(3) 0.031(3) 0.018(2) 0.001(2) -0.0019(19) -0.006(2)
C54 0.028(3) 0.025(3) 0.030(3) -0.001(2) -0.001(2) -0.003(2)
C55 0.048(4) 0.036(3) 0.028(3) 0.010(3) -0.005(3) -0.010(3)
C56 0.058(4) 0.076(5) 0.034(4) 0.006(3) -0.015(3) -0.006(4)
C57 0.024(3) 0.025(3) 0.027(3) -0.007(2) 0.000(2) 0.009(2)
C58 0.016(2) 0.021(2) 0.023(2) -0.002(2) 0.0022(18) 0.0004(19)
C59 0.019(2) 0.031(3) 0.019(2) -0.004(2) 0.0005(19) -0.002(2)
C60 0.025(3) 0.028(3) 0.032(3) -0.004(2) 0.002(2) -0.009(2)
C61 0.021(3) 0.034(3) 0.026(3) -0.002(2) -0.003(2) 0.000(2)
C62 0.033(3) 0.052(4) 0.041(3) -0.007(3) 0.004(3) -0.002(3)
C63 0.056(4) 0.059(5) 0.055(4) -0.015(4) 0.010(3) 0.004(4)
C64 0.025(3) 0.029(3) 0.028(3) 0.000(2) 0.001(2) -0.005(2)
C65 0.027(3) 0.041(3) 0.028(3) 0.004(2) 0.002(2) 0.002(2)
C66 0.039(3) 0.030(3) 0.033(3) -0.010(2) -0.001(2) -0.004(2)
C67 0.032(3) 0.023(3) 0.032(3) 0.001(2) 0.001(2) -0.005(2)
C68 0.029(3) 0.020(3) 0.037(3) -0.006(2) -0.001(2) -0.001(2)
C69 0.039(3) 0.034(3) 0.024(3) 0.005(2) -0.001(2) -0.007(2)
C70 0.032(3) 0.063(4) 0.033(3) 0.003(3) -0.005(2) -0.004(3)
C71 0.053(4) 0.062(5) 0.050(4) -0.008(4) -0.001(3) 0.014(4)
C72 0.033(3) 0.019(2) 0.022(3) -0.002(2) 0.003(2) -0.001(2)
C73 0.022(3) 0.018(2) 0.020(2) 0.0042(19) 0.0015(19) -0.0017(19)
C74 0.019(3) 0.025(3) 0.028(3) -0.002(2) 0.002(2) -0.002(2)
C75 0.036(3) 0.028(3) 0.032(3) 0.001(2) -0.001(2) -0.003(2)
C76 0.029(3) 0.031(3) 0.035(3) 0.000(2) 0.002(2) -0.001(2)
C77 0.050(4) 0.035(3) 0.043(4) 0.001(3) 0.000(3) -0.003(3)
C78 0.073(5) 0.038(4) 0.064(5) -0.002(3) -0.008(4) -0.003(3)
C79 0.025(3) 0.025(3) 0.027(3) -0.003(2) 0.000(2) -0.007(2)
C80 0.032(3) 0.035(3) 0.041(3) -0.003(3) -0.010(2) -0.003(2)
C81 0.036(3) 0.029(3) 0.027(3) -0.007(2) 0.003(2) 0.001(2)
C82 0.028(3) 0.029(3) 0.024(3) -0.001(2) -0.005(2) -0.002(2)
C83 0.022(3) 0.026(3) 0.028(3) -0.001(2) -0.001(2) -0.010(2)
C84 0.032(3) 0.035(3) 0.028(3) 0.005(2) -0.002(2) 0.007(2)
C85 0.038(4) 0.058(5) 0.061(5) 0.011(4) 0.004(3) 0.002(3)
C86 0.046(5) 0.053(5) 0.136(9) 0.005(6) 0.002(5) -0.005(4)
C87 0.028(3) 0.024(3) 0.025(3) -0.001(2) -0.005(2) -0.001(2)
C88 0.019(3) 0.024(3) 0.027(3) -0.002(2) -0.005(2) 0.002(2)
C89 0.023(3) 0.026(3) 0.023(3) 0.005(2) -0.006(2) -0.001(2)
C90 0.030(3) 0.034(3) 0.030(3) 0.001(2) -0.003(2) 0.003(2)
C91 0.056(5) 0.080(6) 0.066(5) -0.018(4) 0.003(4) 0.010(4)
C92 0.050(4) 0.071(5) 0.061(4) -0.036(4) -0.001(3) 0.006(4)
C93 0.034(3) 0.053(4) 0.034(3) -0.020(3) 0.002(2) 0.005(3)
C94 0.052(4) 0.049(4) 0.035(3) -0.007(3) 0.010(3) -0.003(3)
C95 0.055(4) 0.044(4) 0.045(4) -0.007(3) 0.009(3) -0.003(3)
C96 0.047(4) 0.054(4) 0.060(4) -0.014(4) 0.012(3) -0.001(3)
C97 0.047(4) 0.070(5) 0.067(5) 0.005(4) -0.003(3) -0.017(4)
C98 0.059(5) 0.058(5) 0.093(6) -0.017(5) 0.012(5) -0.010(4)
C99 0.073(6) 0.049(5) 0.097(6) -0.019(5) 0.016(5) -0.020(4)
C100 0.068(5) 0.046(4) 0.066(5) -0.005(4) 0.016(4) -0.016(4)
C101 0.061(5) 0.076(6) 0.104(7) -0.048(6) 0.008(5) -0.024(4)
C102 0.057(5) 0.055(5) 0.075(5) -0.024(4) -0.006(4) -0.017(4)
C103 0.042(4) 0.092(6) 0.061(5) -0.030(4) -0.004(3) -0.004(4)
C104 0.060(5) 0.077(6) 0.087(6) -0.030(5) -0.014(4) 0.014(4)
C105 0.038(4) 0.072(5) 0.058(4) -0.027(4) 0.000(3) 0.011(3)
C106 0.036(4) 0.057(4) 0.065(4) -0.026(4) -0.013(3) 0.022(3)
C107 0.048(4) 0.053(4) 0.057(4) -0.002(4) -0.011(3) 0.021(3)
C108 0.045(4) 0.078(5) 0.048(4) -0.025(4) -0.020(3) 0.022(4)
C109 0.061(5) 0.073(5) 0.034(3) -0.017(3) -0.015(3) 0.002(4)
C110 0.039(3) 0.060(4) 0.026(3) -0.017(3) -0.002(2) 0.004(3)
C111 0.047(4) 0.059(4) 0.040(4) -0.003(3) -0.005(3) 0.009(3)
C112 0.069(5) 0.054(5) 0.056(4) 0.001(4) -0.016(4) 0.018(4)
C113 0.054(4) 0.041(4) 0.045(4) -0.002(3) -0.009(3) 0.008(3)
C114 0.042(4) 0.031(3) 0.058(4) 0.003(3) 0.003(3) 0.010(3)
C115 0.076(6) 0.045(4) 0.075(5) -0.001(4) -0.003(4) 0.016(4)
C116 0.044(4) 0.046(4) 0.035(3) -0.011(3) -0.001(3) 0.018(3)
C117 0.074(5) 0.051(4) 0.063(5) -0.023(4) -0.007(4) 0.018(4)
C118 0.099(7) 0.037(4) 0.056(5) -0.012(3) 0.003(4) 0.003(4)
C119 0.081(6) 0.036(4) 0.091(6) -0.002(4) -0.027(5) -0.006(4)
C120 0.065(5) 0.042(4) 0.092(6) 0.012(4) 0.001(5) -0.017(4)
C121 0.067(5) 0.045(4) 0.055(4) 0.016(3) -0.010(4) -0.014(4)
C122 0.064(5) 0.066(5) 0.046(4) 0.012(4) -0.004(3) 0.002(4)
C123 0.068(5) 0.086(6) 0.054(5) -0.004(4) 0.009(4) -0.003(5)
C124 0.061(5) 0.069(6) 0.079(6) -0.011(5) 0.015(4) -0.006(4)
C125 0.047(4) 0.050(5) 0.100(6) 0.025(4) -0.015(4) -0.016(4)
C126 0.040(4) 0.049(4) 0.105(6) -0.017(4) 0.003(4) -0.019(3)
C127 0.035(3) 0.041(4) 0.059(4) -0.011(3) -0.003(3) -0.013(3)
C128 0.033(4) 0.066(5) 0.070(5) 0.000(4) -0.007(3) -0.008(3)
C129 0.046(4) 0.065(5) 0.065(5) -0.006(4) -0.002(3) -0.004(4)
C130 0.038(4) 0.057(4) 0.059(4) -0.014(4) 0.009(3) 0.004(3)
C131 0.054(4) 0.072(5) 0.048(4) -0.015(4) 0.009(3) 0.004(4)
C132 0.044(4) 0.053(4) 0.036(3) -0.016(3) 0.005(3) 0.010(3)
C133 0.053(4) 0.057(4) 0.045(4) -0.017(3) 0.003(3) 0.016(3)
C134 0.046(4) 0.047(4) 0.053(4) -0.015(3) 0.000(3) 0.007(3)
C135 0.047(4) 0.048(4) 0.064(4) -0.015(4) 0.000(3) 0.006(3)
C136 0.053(4) 0.049(4) 0.068(5) -0.003(4) -0.003(4) 0.012(4)
C137 0.049(4) 0.049(4) 0.061(4) -0.014(3) -0.017(3) 0.023(3)
C138 0.065(5) 0.034(4) 0.075(5) -0.013(4) -0.004(4) 0.008(3)
C139 0.060(4) 0.037(4) 0.061(5) -0.014(3) 0.003(3) 0.001(3)
C140 0.063(5) 0.053(4) 0.066(5) -0.024(4) 0.000(4) -0.004(4)
C141 0.060(5) 0.067(5) 0.065(5) -0.036(4) 0.000(4) 0.013(4)
C142 0.061(5) 0.058(5) 0.043(4) -0.022(3) -0.008(3) 0.006(3)
C143 0.055(5) 0.049(4) 0.075(5) -0.027(4) 0.001(4) -0.005(3)
C144 0.071(5) 0.037(4) 0.072(5) -0.013(4) 0.017(4) -0.008(3)
C145 0.070(5) 0.027(3) 0.066(5) -0.007(3) -0.009(4) 0.002(3)
C146 0.101(7) 0.059(5) 0.077(6) 0.001(5) 0.014(5) 0.008(5)
C147 0.057(4) 0.054(4) 0.043(4) 0.005(3) 0.013(3) 0.008(3)
C148 0.069(5) 0.048(4) 0.035(3) -0.005(3) 0.001(3) 0.006(3)
C149 0.060(4) 0.036(3) 0.026(3) -0.003(3) -0.009(3) 0.003(3)
C150 0.047(4) 0.039(4) 0.038(3) 0.008(3) -0.014(3) -0.001(3)
C151 0.051(4) 0.039(4) 0.064(4) 0.002(3) -0.017(3) 0.001(3)
C152 0.046(4) 0.075(6) 0.071(5) -0.010(4) -0.011(4) 0.015(4)
C153 0.039(4) 0.052(4) 0.043(4) -0.006(3) -0.013(3) 0.008(3)
C154 0.041(4) 0.051(4) 0.056(4) -0.012(3) -0.017(3) -0.004(3)
C155 0.046(4) 0.051(4) 0.040(3) -0.019(3) -0.001(3) 0.002(3)
C156 0.048(4) 0.047(4) 0.052(4) -0.015(3) -0.013(3) -0.011(3)
C157 0.080(6) 0.049(4) 0.061(5) -0.016(4) -0.018(4) -0.011(4)
C158 0.067(5) 0.050(4) 0.052(4) -0.025(3) -0.017(3) 0.008(3)
C159 0.055(4) 0.034(3) 0.032(3) -0.008(3) -0.005(3) 0.006(3)
C160 0.090(7) 0.066(6) 0.091(6) -0.031(5) -0.013(5) -0.027(5)

loop_
_atom_type_symbol
_atom_type_description
_atom_type_scat_dispersion_real
_atom_type_scat_dispersion_imag
_atom_type_scat_source
C C 0.0033 0.0016 'International Tables Vol C Tables 4.2.6.8 and 6.1.1.4'
H H 0.0000 0.0000 'International Tables Vol C Tables 4.2.6.8 and 6.1.1.4'
N N 0.0061 0.0033 'International Tables Vol C Tables 4.2.6.8 and 6.1.1.4'

loop_
_geom_angle_atom_site_label_1
_geom_angle_atom_site_label_2
_geom_angle_atom_site_label_3
_geom_angle
C5 N1 C1 119.5(5)
C9 N2 C5 123.1(4)
C9 N2 C6 119.4(4)
C5 N2 C6 117.2(4)
C12 N3 C9 117.6(4)
C12 N4 C11 114.0(4)
C11 N5 C16 121.8(4)
C11 N5 C13 121.9(4)
C16 N5 C13 115.9(4)
C16 N6 C20 120.4(4)
C20 N7 C24 122.8(4)
C20 N7 C21 117.9(4)
C24 N7 C21 119.3(4)
C27 N8 C24 113.3(4)
C27 N9 C26 115.6(4)
C26 N10 C31 123.1(4)
C26 N10 C28 120.5(4)
C31 N10 C28 115.3(4)
C31 N11 C35 117.8(5)
C39 N12 C35 123.3(4)
C39 N12 C36 120.1(4)
C35 N12 C36 116.7(4)
C42 N13 C39 114.9(4)
C41 N14 C42 115.6(4)
C1 N15 C41 122.2(4)
C1 N15 C43 119.0(4)
C41 N15 C43 117.9(4)
C89 N16 C49 122.3(4)
C89 N16 C46 118.7(4)
C49 N16 C46 118.9(4)
C53 N17 C49 116.7(4)
C57 N18 C53 121.4(4)
C57 N18 C54 119.8(4)
C53 N18 C54 118.7(4)
C57 N19 C60 113.3(4)
C60 N20 C59 115.5(4)
C59 N21 C64 121.9(4)
C59 N21 C61 120.3(4)
C64 N21 C61 117.0(4)
C64 N22 C68 119.6(4)
C68 N23 C72 124.4(4)
C68 N23 C69 116.8(4)
C72 N23 C69 118.8(4)
C72 N24 C75 114.9(4)
C74 N25 C75 114.5(4)
C74 N26 C79 121.4(4)
C74 N26 C76 120.4(4)
C79 N26 C76 116.8(4)
C83 N27 C79 118.5(5)
C83 N28 C87 122.5(4)
C83 N28 C84 118.1(4)
C87 N28 C84 119.3(4)
C90 N29 C87 114.8(4)
C89 N30 C90 114.6(4)
N1 C1 C2 121.9(5)
N1 C1 N15 115.3(5)
C2 C1 N15 122.7(5)
C1 C2 C3 118.6(5)
C1 C2 H2 120.7
C3 C2 H2 120.7
C2 C3 C4 120.5(5)
C2 C3 H3 119.7
C4 C3 H3 119.7
C5 C4 C3 116.2(5)
C5 C4 H4 121.9
C3 C4 H4 121.9
N1 C5 C4 123.2(5)
N1 C5 N2 115.9(5)
C4 C5 N2 120.8(4)
N2 C6 C7 112.6(5)
N2 C6 H6B 109.1
C7 C6 H6B 109.1
N2 C6 H6A 109.1
C7 C6 H6A 109.1
H6B C6 H6A 107.8
C8 C7 C6 129.4(6)
C8 C7 H7 115.3
C6 C7 H7 115.3
C7 C8 H8A 120.0
C7 C8 H8B 120.0
H8A C8 H8B 120.0
N3 C9 N2 117.9(4)
N3 C9 C10 118.3(4)
N2 C9 C10 123.7(4)
C11 C10 C9 119.3(4)
C11 C10 H10 120.4
C9 C10 H10 120.4
N4 C11 N5 116.0(4)
N4 C11 C10 121.0(4)
N5 C11 C10 123.0(4)
N3 C12 N4 129.7(5)
N3 C12 H12 115.1
N4 C12 H12 115.1
N5 C13 C14 113.3(4)
N5 C13 H13A 108.9
C14 C13 H13A 108.9
N5 C13 H13B 108.9
C14 C13 H13B 108.9
H13A C13 H13B 107.7
C15 C14 C13 131.7(7)
C15 C14 H14 114.1
C13 C14 H14 114.2
C14 C15 H15B 120.0
C14 C15 H15A 120.0
H15B C15 H15A 120.0
N6 C16 C17 123.6(5)
N6 C16 N5 116.0(4)
C17 C16 N5 120.3(4)
C16 C17 C18 117.8(5)
C16 C17 H17 121.1
C18 C17 H17 121.1
C19 C18 C17 117.9(5)
C19 C18 H18 121.0
C17 C18 H18 121.0
C18 C19 C20 120.1(5)
C18 C19 H19 120.0
C20 C19 H19 120.0
N6 C20 N7 116.8(4)
N6 C20 C19 120.2(4)
N7 C20 C19 123.0(4)
C22 C21 N7 115.6(5)
C22 C21 H21B 108.4
N7 C21 H21B 108.4
C22 C21 H21A 108.4
N7 C21 H21A 108.4
H21B C21 H21A 107.4
C23 C22 C21 126.8(6)
C23 C22 H22 116.6
C21 C22 H22 116.6
C22 C23 H23B 120.0
C22 C23 H23A 120.0
H23B C23 H23A 120.0
N8 C24 N7 116.5(4)
N8 C24 C25 120.8(5)
N7 C24 C25 122.5(4)
C26 C25 C24 118.2(4)
C26 C25 H25 120.9
C24 C25 H25 120.9
N9 C26 C25 121.9(5)
N9 C26 N10 117.2(5)
C25 C26 N10 120.9(4)
N9 C27 N8 130.0(5)
N9 C27 H27 115.0
N8 C27 H27 115.0
N10 C28 C29 113.1(5)
N10 C28 H28B 109.0
C29 C28 H28B 109.0
N10 C28 H28A 109.0
C29 C28 H28A 109.0
H28B C28 H28A 107.8
C30 C29 C28 125.9(6)
C30 C29 H29 117.0
C28 C29 H29 117.0
C29 C30 H30B 120.0
C29 C30 H30A 120.0
H30B C30 H30A 120.0
N11 C31 N10 117.1(5)
N11 C31 C32 122.5(5)
N10 C31 C32 120.3(5)
C33 C32 C31 119.0(5)
C33 C32 H32 120.5
C31 C32 H32 120.5
C32 C33 C34 119.7(5)
C32 C33 H33 120.1
C34 C33 H33 120.1
C33 C34 C35 117.1(5)
C33 C34 H34 121.4
C35 C34 H34 121.4
N11 C35 C34 123.8(5)
N11 C35 N12 115.3(4)
C34 C35 N12 120.9(4)
C37 C36 N12 117.7(5)
C37 C36 H36B 107.9
N12 C36 H36B 107.9
C37 C36 H36A 107.9
N12 C36 H36A 107.9
H36B C36 H36A 107.2
C38 C37 C36 127.9(8)
C38 C37 H37 116.1
C36 C37 H37 116.1
C37 C38 H38A 120.0
C37 C38 H38B 120.0
H38A C38 H38B 120.0
N13 C39 N12 115.4(4)
N13 C39 C40 123.0(5)
N12 C39 C40 121.6(5)
C39 C40 C41 116.1(5)
C39 C40 H40 121.9
C41 C40 H40 121.9
N14 C41 N15 117.6(5)
N14 C41 C40 121.5(5)
N15 C41 C40 120.9(5)
N13 C42 N14 128.8(5)
N13 C42 H42 115.6
N14 C42 H42 115.6
N15 C43 C44 111.1(4)
N15 C43 H43A 109.4
C44 C43 H43A 109.4
N15 C43 H43B 109.4
C44 C43 H43B 109.4
H43A C43 H43B 108.0
C45 C44 C43 127.3(7)
C45 C44 H44 116.4
C43 C44 H44 116.3
C44 C45 H45B 120.0
C44 C45 H45A 120.0
H45B C45 H45A 120.0
N16 C46 C47 113.2(4)
N16 C46 H46A 108.9
C47 C46 H46A 108.9
N16 C46 H46B 108.9
C47 C46 H46B 108.9
H46A C46 H46B 107.7
C48 C47 C46 126.8(6)
C48 C47 H47 116.6
C46 C47 H47 116.6
C47 C48 H48A 120.0
C47 C48 H48B 120.0
H48A C48 H48B 120.0
N17 C49 C50 124.7(5)
N17 C49 N16 114.2(4)
C50 C49 N16 121.1(4)
C49 C50 C51 117.6(5)
C49 C50 H50 121.2
C51 C50 H50 121.2
C52 C51 C50 120.4(5)
C52 C51 H51 119.8
C50 C51 H51 119.8
C51 C52 C53 117.3(5)
C51 C52 H52 121.3
C53 C52 H52 121.3
N17 C53 C52 123.2(4)
N17 C53 N18 114.7(5)
C52 C53 N18 122.0(4)
N18 C54 C55 113.3(5)
N18 C54 H54B 108.9
C55 C54 H54B 108.9
N18 C54 H54A 108.9
C55 C54 H54A 108.9
H54B C54 H54A 107.7
C56 C55 C54 124.7(6)
C56 C55 H55 117.6
C54 C55 H55 117.6
C55 C56 H56A 120.0
C55 C56 H56B 120.0
H56A C56 H56B 120.0
N19 C57 C58 123.7(4)
N19 C57 N18 114.3(4)
C58 C57 N18 121.9(4)
C57 C58 C59 115.9(4)
C57 C58 H58 122.0
C59 C58 H58 122.0
N20 C59 N21 116.5(4)
N20 C59 C58 122.1(4)
N21 C59 C58 121.4(4)
N20 C60 N19 129.3(4)
N20 C60 H60 115.3
N19 C60 H60 115.3
N21 C61 C62 111.9(4)
N21 C61 H61B 109.2
C62 C61 H61B 109.2
N21 C61 H61A 109.2
C62 C61 H61A 109.2
H61B C61 H61A 107.9
C63 C62 C61 123.2(6)
C63 C62 H62 118.4
C61 C62 H62 118.4
C62 C63 H63A 120.0
C62 C63 H63B 120.0
H63A C63 H63B 120.0
N22 C64 C65 123.1(5)
N22 C64 N21 115.4(4)
C65 C64 N21 121.4(4)
C66 C65 C64 117.9(5)
C66 C65 H65 121.0
C64 C65 H65 121.0
C65 C66 C67 118.9(5)
C65 C66 H66 120.6
C67 C66 H66 120.6
C68 C67 C66 118.8(5)
C68 C67 H67 120.6
C66 C67 H67 120.6
N22 C68 C67 121.6(5)
N22 C68 N23 116.3(4)
C67 C68 N23 122.1(5)
C70 C69 N23 115.5(5)
C70 C69 H69B 108.4
N23 C69 H69B 108.4
C70 C69 H69A 108.4
N23 C69 H69A 108.4
H69B C69 H69A 107.5
C71 C70 C69 127.1(6)
C71 C70 H70 116.5
C69 C70 H70 116.5
C70 C71 H71B 120.0
C70 C71 H71A 120.0
H71B C71 H71A 120.0
N24 C72 N23 116.2(4)
N24 C72 C73 123.6(4)
N23 C72 C73 120.0(4)
C74 C73 C72 116.1(4)
C74 C73 H73 121.9
C72 C73 H73 121.9
N25 C74 C73 122.5(4)
N25 C74 N26 115.2(4)
C73 C74 N26 122.3(4)
N24 C75 N25 128.2(5)
N24 C75 H75 115.9
N25 C75 H75 115.9
C77 C76 N26 114.6(5)
C77 C76 H76A 108.6
N26 C76 H76A 108.6
C77 C76 H76B 108.6
N26 C76 H76B 108.6
H76A C76 H76B 107.6
C78 C77 C76 127.5(6)
C78 C77 H77 116.2
C76 C77 H77 116.2
C77 C78 H78B 120.0
C77 C78 H78A 120.0
H78B C78 H78A 120.0
N27 C79 C80 123.2(5)
N27 C79 N26 115.6(5)
C80 C79 N26 121.1(5)
C81 C80 C79 116.7(5)
C81 C80 H80 121.7
C79 C80 H80 121.6
C82 C81 C80 121.0(5)
C82 C81 H81 119.5
C80 C81 H81 119.5
C81 C82 C83 119.1(5)
C81 C82 H82 120.4
C83 C82 H82 120.4
N27 C83 N28 114.6(5)
N27 C83 C82 121.5(5)
N28 C83 C82 123.9(4)
N28 C84 C85 113.5(5)
N28 C84 H84A 108.9
C85 C84 H84A 108.9
N28 C84 H84B 108.9
C85 C84 H84B 108.9
H84A C84 H84B 107.7
C86 C85 C84 127.4(8)
C86 C85 H85 116.3
C84 C85 H85 116.3
C85 C86 H86A 120.0
C85 C86 H86B 120.0
H86A C86 H86B 120.0
N29 C87 C88 123.1(5)
N29 C87 N28 115.4(4)
C88 C87 N28 121.2(4)
C87 C88 C89 116.8(4)
C87 C88 H88 121.6
C89 C88 H88 121.6
N30 C89 N16 115.7(4)
N30 C89 C88 122.2(4)
N16 C89 C88 122.1(4)
N29 C90 N30 128.5(5)
N29 C90 H90 115.8
N30 C90 H90 115.8
C92 C91 C96 124.2(8)
C92 C91 C105 119.7(8)
C96 C91 C105 107.9(7)
C91 C92 C116 120.7(7)
C91 C92 C93 116.6(7)
C116 C92 C93 117.4(6)
C159 C93 C94 117.7(5)
C159 C93 C92 114.6(6)
C94 C93 C92 119.4(6)
C148 C94 C95 111.7(6)
C148 C94 C93 121.2(6)
C95 C94 C93 117.7(6)
C96 C95 C100 120.7(7)
C96 C95 C94 120.3(6)
C100 C95 C94 105.6(6)
C91 C96 C95 121.3(7)
C91 C96 C97 109.2(7)
C95 C96 C97 118.9(7)
C98 C97 C104 120.0(8)
C98 C97 C96 119.3(7)
C104 C97 C96 107.4(7)
C99 C98 C97 120.7(8)
C99 C98 C101 106.4(8)
C97 C98 C101 120.0(8)
C98 C99 C100 120.5(8)
C98 C99 C144 112.2(8)
C100 C99 C144 116.4(8)
C95 C100 C99 119.7(7)
C95 C100 C147 108.4(6)
C99 C100 C147 121.3(7)
C102 C101 C98 119.3(8)
C102 C101 C143 118.8(8)
C98 C101 C143 109.6(8)
C101 C102 C103 120.6(7)
C101 C102 C142 121.8(7)
C103 C102 C142 106.6(6)
C102 C103 C104 123.1(8)
C102 C103 C108 111.3(6)
C104 C103 C108 114.5(7)
C103 C104 C105 120.8(8)
C103 C104 C97 117.0(8)
C105 C104 C97 109.4(7)
C106 C105 C104 125.6(7)
C106 C105 C91 119.6(7)
C104 C105 C91 106.2(7)
C115 C106 C105 118.5(7)
C115 C106 C107 118.2(7)
C105 C106 C107 117.5(6)
C112 C107 C108 120.1(7)
C112 C107 C106 116.3(7)
C108 C107 C106 115.4(7)
C107 C108 C109 120.9(7)
C107 C108 C103 125.8(7)
C109 C108 C103 103.7(6)
C110 C109 C142 120.7(7)
C110 C109 C108 121.8(7)
C142 C109 C108 110.9(7)
C109 C110 C111 115.7(6)
C109 C110 C132 118.6(6)
C111 C110 C132 118.7(6)
C110 C111 C122 120.3(6)
C110 C111 C112 121.9(6)
C122 C111 C112 108.5(7)
C107 C112 C113 126.5(8)
C107 C112 C111 117.9(7)
C113 C112 C111 105.8(7)
C121 C113 C114 118.3(6)
C121 C113 C112 114.8(7)
C114 C113 C112 114.9(7)
C113 C114 C115 122.6(7)
C113 C114 C118 117.3(6)
C115 C114 C118 108.1(6)
C106 C115 C114 121.3(8)
C106 C115 C116 121.4(7)
C114 C115 C116 107.3(7)
C92 C116 C117 125.5(6)
C92 C116 C115 117.6(6)
C117 C116 C115 107.0(6)
C158 C117 C116 116.5(7)
C158 C117 C118 120.7(8)
C116 C117 C118 110.0(6)
C119 C118 C117 120.5(8)
C119 C118 C114 120.5(7)
C117 C118 C114 107.7(7)
C118 C119 C120 121.6(8)
C118 C119 C160 122.0(8)
C120 C119 C160 104.8(8)
C121 C120 C119 115.2(8)
C121 C120 C125 122.5(9)
C119 C120 C125 110.5(8)
C120 C121 C113 127.0(8)
C120 C121 C122 115.9(7)
C113 C121 C122 105.7(6)
C123 C122 C111 119.6(8)
C123 C122 C121 121.9(8)
C111 C122 C121 105.1(6)
C122 C123 C131 121.5(8)
C122 C123 C124 121.7(9)
C131 C123 C124 106.5(7)
C129 C124 C125 122.6(8)
C129 C124 C123 108.3(8)
C125 C124 C123 118.3(8)
C124 C125 C120 119.5(8)
C124 C125 C126 119.5(7)
C120 C125 C126 105.6(8)
C160 C126 C127 123.3(8)
C160 C126 C125 107.5(8)
C127 C126 C125 115.2(7)
C128 C127 C154 109.7(6)
C128 C127 C126 121.5(7)
C154 C127 C126 117.6(7)
C127 C128 C129 124.7(7)
C127 C128 C152 107.7(6)
C129 C128 C152 113.4(7)
C124 C129 C128 116.2(8)
C124 C129 C130 112.0(7)
C128 C129 C130 119.0(7)
C135 C130 C129 127.6(7)
C135 C130 C131 118.8(7)
C129 C130 C131 104.6(6)
C132 C131 C123 120.5(7)
C132 C131 C130 120.9(7)
C123 C131 C130 108.6(7)
C131 C132 C110 119.2(6)
C131 C132 C133 114.4(6)
C110 C132 C133 118.5(6)
C134 C133 C141 106.9(6)
C134 C133 C132 124.2(7)
C141 C133 C132 121.5(6)
C135 C134 C133 119.6(7)
C135 C134 C139 121.8(6)
C133 C134 C139 110.5(6)
C134 C135 C130 120.4(7)
C134 C135 C136 117.4(6)
C130 C135 C136 114.1(6)
C152 C136 C137 123.7(8)
C152 C136 C135 118.0(7)
C137 C136 C135 114.4(7)
C136 C137 C138 127.4(7)
C136 C137 C151 118.9(7)
C138 C137 C151 103.4(6)
C139 C138 C137 119.4(7)
C139 C138 C145 118.5(7)
C137 C138 C145 111.3(7)
C138 C139 C140 124.8(7)
C138 C139 C134 118.9(7)
C140 C139 C134 103.4(6)
C143 C140 C141 121.7(7)
C143 C140 C139 116.9(7)
C141 C140 C139 108.8(6)
C142 C141 C140 121.3(7)
C142 C141 C133 118.8(7)
C140 C141 C133 110.3(6)
C141 C142 C109 120.8(7)
C141 C142 C102 117.2(7)
C109 C142 C102 107.3(6)
C140 C143 C144 118.8(7)
C140 C143 C101 119.0(7)
C144 C143 C101 107.2(7)
C145 C144 C143 122.3(7)
C145 C144 C99 120.6(7)
C143 C144 C99 104.5(7)
C144 C145 C138 118.5(7)
C144 C145 C146 123.4(7)
C138 C145 C146 103.1(6)
C151 C146 C147 121.0(9)
C151 C146 C145 113.2(8)
C147 C146 C145 116.9(9)
C146 C147 C148 119.4(7)
C146 C147 C100 120.9(8)
C148 C147 C100 106.6(6)
C94 C148 C147 107.8(6)
C94 C148 C149 121.1(6)
C147 C148 C149 120.6(6)
C150 C149 C155 119.0(6)
C150 C149 C148 116.8(6)
C155 C149 C148 117.6(6)
C151 C150 C149 118.1(6)
C151 C150 C153 115.0(6)
C149 C150 C153 118.0(6)
C146 C151 C150 123.9(8)
C146 C151 C137 108.8(7)
C150 C151 C137 118.9(6)
C136 C152 C153 118.9(8)
C136 C152 C128 127.9(8)
C153 C152 C128 103.8(7)
C154 C153 C150 121.7(6)
C154 C153 C152 107.5(6)
C150 C153 C152 122.3(6)
C127 C154 C153 111.2(6)
C127 C154 C156 121.9(6)
C153 C154 C156 118.0(6)
C156 C155 C149 120.8(6)
C156 C155 C159 110.9(6)
C149 C155 C159 119.6(6)
C155 C156 C154 122.1(6)
C155 C156 C157 110.3(7)
C154 C156 C157 116.8(7)
C160 C157 C156 121.8(8)
C160 C157 C158 121.2(7)
C156 C157 C158 103.5(6)
C117 C158 C159 120.9(7)
C117 C158 C157 119.0(7)
C159 C158 C157 109.5(6)
C93 C159 C158 124.9(6)
C93 C159 C155 121.1(6)
C158 C159 C155 105.7(6)
C126 C160 C157 118.6(9)
C126 C160 C119 111.6(8)
C157 C160 C119 116.5(8)

loop_
_geom_bond_atom_site_label_1
_geom_bond_atom_site_label_2
_geom_bond_distance
N1 C5 1.322(6)
N1 C1 1.356(6)
N2 C9 1.364(6)
N2 C5 1.415(6)
N2 C6 1.484(6)
N3 C12 1.297(6)
N3 C9 1.346(6)
N4 C12 1.338(6)
N4 C11 1.369(6)
N5 C11 1.370(6)
N5 C16 1.439(6)
N5 C13 1.470(6)
N6 C16 1.303(6)
N6 C20 1.332(6)
N7 C20 1.377(6)
N7 C24 1.386(6)
N7 C21 1.472(6)
N8 C27 1.365(6)
N8 C24 1.368(6)
N9 C27 1.297(7)
N9 C26 1.343(6)
N10 C26 1.376(6)
N10 C31 1.417(7)
N10 C28 1.488(7)
N11 C31 1.316(6)
N11 C35 1.343(6)
N12 C39 1.384(6)
N12 C35 1.434(6)
N12 C36 1.443(7)
N13 C42 1.321(6)
N13 C39 1.334(6)
N14 C41 1.330(7)
N14 C42 1.341(7)
N15 C1 1.381(7)
N15 C41 1.389(7)
N15 C43 1.481(6)
N16 C89 1.386(6)
N16 C49 1.450(6)
N16 C46 1.479(6)
N17 C53 1.322(6)
N17 C49 1.331(6)
N18 C57 1.410(6)
N18 C53 1.439(6)
N18 C54 1.463(6)
N19 C57 1.348(6)
N19 C60 1.353(6)
N20 C60 1.318(6)
N20 C59 1.346(6)
N21 C59 1.377(6)
N21 C64 1.438(6)
N21 C61 1.473(6)
N22 C64 1.315(6)
N22 C68 1.332(6)
N23 C68 1.402(7)
N23 C72 1.400(6)
N23 C69 1.481(6)
N24 C72 1.321(6)
N24 C75 1.341(6)
N25 C74 1.358(6)
N25 C75 1.361(7)
N26 C74 1.389(6)
N26 C79 1.411(6)
N26 C76 1.480(7)
N27 C83 1.326(6)
N27 C79 1.338(6)
N28 C83 1.383(6)
N28 C87 1.423(6)
N28 C84 1.447(6)
N29 C90 1.335(6)
N29 C87 1.349(7)
N30 C89 1.331(6)
N30 C90 1.356(7)
C1 C2 1.379(7)
C2 C3 1.385(7)
C2 H2 0.9500
C3 C4 1.409(7)
C3 H3 0.9500
C4 C5 1.407(7)
C4 H4 0.9500
C6 C7 1.484(8)
C6 H6B 0.9900
C6 H6A 0.9900
C7 C8 1.323(10)
C7 H7 0.9500
C8 H8A 0.9500
C8 H8B 0.9500
C9 C10 1.421(6)
C10 C11 1.380(7)
C10 H10 0.9500
C12 H12 0.9500
C13 C14 1.480(8)
C13 H13A 0.9900
C13 H13B 0.9900
C14 C15 1.246(10)
C14 H14 0.9500
C15 H15B 0.9500
C15 H15A 0.9500
C16 C17 1.387(7)
C17 C18 1.400(7)
C17 H17 0.9500
C18 C19 1.387(7)
C18 H18 0.9500
C19 C20 1.401(7)
C19 H19 0.9500
C21 C22 1.448(8)
C21 H21B 0.9900
C21 H21A 0.9900
C22 C23 1.329(10)
C22 H22 0.9500
C23 H23B 0.9500
C23 H23A 0.9500
C24 C25 1.407(7)
C25 C26 1.377(7)
C25 H25 0.9500
C27 H27 0.9500
C28 C29 1.511(9)
C28 H28B 0.9900
C28 H28A 0.9900
C29 C30 1.295(10)
C29 H29 0.9500
C30 H30B 0.9500
C30 H30A 0.9500
C31 C32 1.433(8)
C32 C33 1.358(7)
C32 H32 0.9500
C33 C34 1.391(8)
C33 H33 0.9500
C34 C35 1.417(7)
C34 H34 0.9500
C36 C37 1.442(9)
C36 H36B 0.9900
C36 H36A 0.9900
C37 C38 1.261(11)
C37 H37 0.9500
C38 H38A 0.9500
C38 H38B 0.9500
C39 C40 1.393(7)
C40 C41 1.417(7)
C40 H40 0.9500
C42 H42 0.9500
C43 C44 1.502(9)
C43 H43A 0.9900
C43 H43B 0.9900
C44 C45 1.220(12)
C44 H44 0.9500
C45 H45B 0.9500
C45 H45A 0.9500
C46 C47 1.518(8)
C46 H46A 0.9900
C46 H46B 0.9900
C47 C48 1.260(8)
C47 H47 0.9500
C48 H48A 0.9500
C48 H48B 0.9500
C49 C50 1.364(7)
C50 C51 1.381(7)
C50 H50 0.9500
C51 C52 1.353(7)
C51 H51 0.9500
C52 C53 1.418(7)
C52 H52 0.9500
C54 C55 1.488(7)
C54 H54B 0.9900
C54 H54A 0.9900
C55 C56 1.353(9)
C55 H55 0.9500
C56 H56A 0.9500
C56 H56B 0.9500
C57 C58 1.392(6)
C58 C59 1.406(6)
C58 H58 0.9500
C60 H60 0.9500
C61 C62 1.527(8)
C61 H61B 0.9900
C61 H61A 0.9900
C62 C63 1.293(9)
C62 H62 0.9500
C63 H63A 0.9500
C63 H63B 0.9500
C64 C65 1.390(8)
C65 C66 1.381(7)
C65 H65 0.9500
C66 C67 1.399(7)
C66 H66 0.9500
C67 C68 1.385(7)
C67 H67 0.9500
C69 C70 1.454(8)
C69 H69B 0.9900
C69 H69A 0.9900
C70 C71 1.283(10)
C70 H70 0.9500
C71 H71B 0.9500
C71 H71A 0.9500
C72 C73 1.412(7)
C73 C74 1.386(6)
C73 H73 0.9500
C75 H75 0.9500
C76 C77 1.442(8)
C76 H76A 0.9900
C76 H76B 0.9900
C77 C78 1.282(9)
C77 H77 0.9500
C78 H78B 0.9500
C78 H78A 0.9500
C79 C80 1.396(8)
C80 C81 1.395(7)
C80 H80 0.9500
C81 C82 1.322(7)
C81 H81 0.9500
C82 C83 1.421(7)
C82 H82 0.9500
C84 C85 1.515(9)
C84 H84A 0.9900
C84 H84B 0.9900
C85 C86 1.206(11)
C85 H85 0.9500
C86 H86A 0.9500
C86 H86B 0.9500
C87 C88 1.364(7)
C88 C89 1.425(6)
C88 H88 0.9500
C90 H90 0.9500
C91 C92 1.362(10)
C91 C96 1.380(10)
C91 C105 1.506(10)
C92 C116 1.399(10)
C92 C93 1.505(9)
C93 C159 1.412(8)
C93 C94 1.450(9)
C94 C148 1.410(9)
C94 C95 1.446(9)
C95 C96 1.382(9)
C95 C100 1.414(10)
C96 C97 1.449(11)
C97 C98 1.423(11)
C97 C104 1.432(11)
C98 C99 1.357(12)
C98 C101 1.427(11)
C99 C100 1.424(11)
C99 C144 1.479(11)
C100 C147 1.515(10)
C101 C102 1.375(11)
C101 C143 1.453(11)
C102 C103 1.386(11)
C102 C142 1.525(10)
C103 C104 1.400(11)
C103 C108 1.544(11)
C104 C105 1.409(11)
C105 C106 1.405(10)
C106 C115 1.359(10)
C106 C107 1.526(10)
C107 C112 1.381(10)
C107 C108 1.384(10)
C108 C109 1.447(10)
C109 C110 1.410(9)
C109 C142 1.447(10)
C110 C111 1.413(9)
C110 C132 1.433(8)
C111 C122 1.464(10)
C111 C112 1.506(10)
C112 C113 1.425(10)
C113 C121 1.373(10)
C113 C114 1.395(9)
C114 C115 1.455(10)
C114 C118 1.484(10)
C115 C116 1.517(10)
C116 C117 1.439(10)
C117 C158 1.366(10)
C117 C118 1.451(10)
C118 C119 1.350(11)
C119 C120 1.439(12)
C119 C160 1.506(12)
C120 C121 1.364(11)
C120 C125 1.463(11)
C121 C122 1.582(12)
C122 C123 1.282(11)
C123 C131 1.476(11)
C123 C124 1.488(12)
C124 C129 1.402(11)
C124 C125 1.431(12)
C125 C126 1.527(12)
C126 C160 1.370(12)
C126 C127 1.436(10)
C127 C128 1.369(10)
C127 C154 1.402(9)
C128 C129 1.442(10)
C128 C152 1.547(11)
C129 C130 1.467(10)
C130 C135 1.375(9)
C130 C131 1.502(10)
C131 C132 1.363(9)
C132 C133 1.437(9)
C133 C134 1.391(9)
C133 C141 1.431(10)
C134 C135 1.347(9)
C134 C139 1.515(9)
C135 C136 1.595(10)
C136 C152 1.307(11)
C136 C137 1.310(10)
C137 C138 1.445(10)
C137 C151 1.550(10)
C138 C139 1.317(10)
C138 C145 1.474(10)
C139 C140 1.452(10)
C140 C143 1.419(10)
C140 C141 1.424(10)
C141 C142 1.363(10)
C143 C144 1.430(11)
C144 C145 1.387(10)
C145 C146 1.484(12)
C146 C151 1.322(11)
C146 C147 1.366(11)
C147 C148 1.413(10)
C148 C149 1.450(9)
C149 C150 1.425(9)
C149 C155 1.436(9)
C150 C151 1.407(9)
C150 C153 1.431(9)
C152 C153 1.466(10)
C153 C154 1.406(9)
C154 C156 1.412(10)
C155 C156 1.354(9)
C155 C159 1.471(9)
C156 C157 1.473(10)
C157 C160 1.381(11)
C157 C158 1.508(11)
C158 C159 1.420(9)

loop_
_geom_torsion_atom_site_label_1
_geom_torsion_atom_site_label_2
_geom_torsion_atom_site_label_3
_geom_torsion_atom_site_label_4
_geom_torsion
C5 N1 C1 C2 0.7(7)
C5 N1 C1 N15 177.2(4)
C41 N15 C1 N1 132.0(5)
C43 N15 C1 N1 -36.4(6)
C41 N15 C1 C2 -51.5(7)
C43 N15 C1 C2 140.1(5)
N1 C1 C2 C3 1.4(7)
N15 C1 C2 C3 -174.8(5)
C1 C2 C3 C4 -0.7(7)
C2 C3 C4 C5 -2.0(7)
C1 N1 C5 C4 -3.7(7)
C1 N1 C5 N2 179.9(4)
C3 C4 C5 N1 4.3(7)
C3 C4 C5 N2 -179.4(4)
C9 N2 C5 N1 -150.2(5)
C6 N2 C5 N1 23.0(6)
C9 N2 C5 C4 33.2(7)
C6 N2 C5 C4 -153.5(5)
C9 N2 C6 C7 -112.4(5)
C5 N2 C6 C7 74.1(6)
N2 C6 C7 C8 8.3(9)
C12 N3 C9 N2 -177.2(5)
C12 N3 C9 C10 -0.7(7)
C5 N2 C9 N3 -162.5(4)
C6 N2 C9 N3 24.4(7)
C5 N2 C9 C10 21.2(7)
C6 N2 C9 C10 -151.9(5)
N3 C9 C10 C11 1.7(7)
N2 C9 C10 C11 178.1(5)
C12 N4 C11 N5 176.5(4)
C12 N4 C11 C10 -1.0(7)
C16 N5 C11 N4 173.3(4)
C13 N5 C11 N4 -14.4(6)
C16 N5 C11 C10 -9.2(7)
C13 N5 C11 C10 163.1(5)
C9 C10 C11 N4 -0.9(7)
C9 C10 C11 N5 -178.2(4)
C9 N3 C12 N4 -1.6(8)
C11 N4 C12 N3 2.4(8)
C11 N5 C13 C14 -76.2(6)
C16 N5 C13 C14 96.5(5)
N5 C13 C14 C15 120.4(8)
C20 N6 C16 C17 1.1(8)
C20 N6 C16 N5 177.3(4)
C11 N5 C16 N6 134.3(5)
C13 N5 C16 N6 -38.5(6)
C11 N5 C16 C17 -49.4(7)
C13 N5 C16 C17 137.9(5)
N6 C16 C17 C18 1.8(8)
N5 C16 C17 C18 -174.3(4)
C16 C17 C18 C19 -3.3(8)
C17 C18 C19 C20 2.3(8)
C16 N6 C20 N7 179.4(5)
C16 N6 C20 C19 -2.2(8)
C24 N7 C20 N6 -152.7(5)
C21 N7 C20 N6 26.2(7)
C24 N7 C20 C19 29.0(8)
C21 N7 C20 C19 -152.1(5)
C18 C19 C20 N6 0.5(8)
C18 C19 C20 N7 178.8(5)
C20 N7 C21 C22 68.2(6)
C24 N7 C21 C22 -112.8(6)
N7 C21 C22 C23 14.6(9)
C27 N8 C24 N7 -178.6(5)
C27 N8 C24 C25 -3.9(8)
C20 N7 C24 N8 -157.9(5)
C21 N7 C24 N8 23.2(7)
C20 N7 C24 C25 27.5(8)
C21 N7 C24 C25 -151.4(5)
N8 C24 C25 C26 4.3(8)
N7 C24 C25 C26 178.7(5)
C27 N9 C26 C25 -1.2(8)
C27 N9 C26 N10 177.5(5)
C24 C25 C26 N9 -1.6(8)
C24 C25 C26 N10 179.8(5)
C31 N10 C26 N9 169.5(5)
C28 N10 C26 N9 -22.4(7)
C31 N10 C26 C25 -11.9(8)
C28 N10 C26 C25 156.2(5)
C26 N9 C27 N8 1.5(9)
C24 N8 C27 N9 1.0(9)
C26 N10 C28 C29 -72.2(7)
C31 N10 C28 C29 96.7(6)
N10 C28 C29 C30 123.2(7)
C35 N11 C31 N10 174.4(4)
C35 N11 C31 C32 -2.0(7)
C26 N10 C31 N11 132.3(5)
C28 N10 C31 N11 -36.4(6)
C26 N10 C31 C32 -51.3(7)
C28 N10 C31 C32 140.1(5)
N11 C31 C32 C33 2.1(8)
N10 C31 C32 C33 -174.1(5)
C31 C32 C33 C34 -1.2(8)
C32 C33 C34 C35 0.3(8)
C31 N11 C35 C34 1.0(7)
C31 N11 C35 N12 179.9(4)
C33 C34 C35 N11 -0.2(8)
C33 C34 C35 N12 -179.0(5)
C39 N12 C35 N11 -150.1(5)
C36 N12 C35 N11 28.1(6)
C39 N12 C35 C34 28.8(7)
C36 N12 C35 C34 -152.9(5)
C39 N12 C36 C37 -112.0(6)
C35 N12 C36 C37 69.7(6)
N12 C36 C37 C38 8.3(11)
C42 N13 C39 N12 -179.3(4)
C42 N13 C39 C40 -1.7(7)
C35 N12 C39 N13 -157.3(5)
C36 N12 C39 N13 24.5(7)
C35 N12 C39 C40 25.1(8)
C36 N12 C39 C40 -153.1(5)
N13 C39 C40 C41 2.9(8)
N12 C39 C40 C41 -179.7(5)
C42 N14 C41 N15 177.0(5)
C42 N14 C41 C40 -2.7(8)
C1 N15 C41 N14 168.4(5)
C43 N15 C41 N14 -23.0(7)
C1 N15 C41 C40 -11.9(8)
C43 N15 C41 C40 156.6(5)
C39 C40 C41 N14 -0.5(8)
C39 C40 C41 N15 179.8(5)
C39 N13 C42 N14 -2.1(8)
C41 N14 C42 N13 4.3(8)
C1 N15 C43 C44 94.4(6)
C41 N15 C43 C44 -74.5(6)
N15 C43 C44 C45 119.3(9)
C89 N16 C46 C47 -70.7(6)
C49 N16 C46 C47 104.7(5)
N16 C46 C47 C48 -120.3(6)
C53 N17 C49 C50 -1.8(7)
C53 N17 C49 N16 175.7(4)
C89 N16 C49 N17 135.9(5)
C46 N16 C49 N17 -39.3(6)
C89 N16 C49 C50 -46.4(7)
C46 N16 C49 C50 138.4(5)
N17 C49 C50 C51 3.0(7)
N16 C49 C50 C51 -174.4(4)
C49 C50 C51 C52 -2.2(7)
C50 C51 C52 C53 0.6(7)
C49 N17 C53 C52 0.0(7)
C49 N17 C53 N18 -178.6(4)
C51 C52 C53 N17 0.5(7)
C51 C52 C53 N18 179.1(4)
C57 N18 C53 N17 -149.0(4)
C54 N18 C53 N17 26.4(6)
C57 N18 C53 C52 32.3(7)
C54 N18 C53 C52 -152.3(5)
C57 N18 C54 C55 -108.8(5)
C53 N18 C54 C55 75.8(6)
N18 C54 C55 C56 10.9(8)
C60 N19 C57 C58 -3.5(7)
C60 N19 C57 N18 179.4(4)
C53 N18 C57 N19 -162.0(4)
C54 N18 C57 N19 22.7(7)
C53 N18 C57 C58 20.9(7)
C54 N18 C57 C58 -154.4(5)
N19 C57 C58 C59 2.0(7)
N18 C57 C58 C59 178.9(5)
C60 N20 C59 N21 177.1(4)
C60 N20 C59 C58 -0.2(7)
C64 N21 C59 N20 172.9(5)
C61 N21 C59 N20 -17.7(7)
C64 N21 C59 C58 -9.7(7)
C61 N21 C59 C58 159.6(5)
C57 C58 C59 N20 0.0(7)
C57 C58 C59 N21 -177.2(4)
C59 N20 C60 N19 -1.7(8)
C57 N19 C60 N20 3.5(8)
C59 N21 C61 C62 -77.3(6)
C64 N21 C61 C62 92.6(5)
N21 C61 C62 C63 119.4(6)
C68 N22 C64 C65 0.3(8)
C68 N22 C64 N21 176.5(4)
C59 N21 C64 N22 132.3(5)
C61 N21 C64 N22 -37.5(7)
C59 N21 C64 C65 -51.5(7)
C61 N21 C64 C65 138.8(5)
N22 C64 C65 C66 0.7(9)
N21 C64 C65 C66 -175.3(5)
C64 C65 C66 C67 -0.8(8)
C65 C66 C67 C68 -0.1(8)
C64 N22 C68 C67 -1.3(8)
C64 N22 C68 N23 178.9(5)
C66 C67 C68 N22 1.2(8)
C66 C67 C68 N23 -179.0(5)
C72 N23 C68 N22 -152.1(5)
C69 N23 C68 N22 25.0(7)
C72 N23 C68 C67 28.0(8)
C69 N23 C68 C67 -154.8(5)
C68 N23 C69 C70 70.8(6)
C72 N23 C69 C70 -111.8(5)
N23 C69 C70 C71 13.7(9)
C75 N24 C72 N23 -178.1(5)
C75 N24 C72 C73 -4.2(7)
C68 N23 C72 N24 -160.9(5)
C69 N23 C72 N24 21.9(7)
C68 N23 C72 C73 24.9(8)
C69 N23 C72 C73 -152.2(5)
N24 C72 C73 C74 5.8(8)
N23 C72 C73 C74 179.5(5)
C75 N25 C74 C73 0.5(8)
C75 N25 C74 N26 177.8(5)
C72 C73 C74 N25 -3.8(8)
C72 C73 C74 N26 179.1(5)
C79 N26 C74 N25 172.5(5)
C76 N26 C74 N25 -21.3(7)
C79 N26 C74 C73 -10.2(8)
C76 N26 C74 C73 156.0(5)
C72 N24 C75 N25 0.5(8)
C74 N25 C75 N24 1.3(8)
C74 N26 C76 C77 -73.0(6)
C79 N26 C76 C77 93.9(6)
N26 C76 C77 C78 118.6(7)
C83 N27 C79 C80 -0.7(7)
C83 N27 C79 N26 175.0(4)
C74 N26 C79 N27 132.1(5)
C76 N26 C79 N27 -34.7(6)
C74 N26 C79 C80 -52.1(7)
C76 N26 C79 C80 141.2(5)
N27 C79 C80 C81 0.9(8)
N26 C79 C80 C81 -174.5(5)
C79 C80 C81 C82 -1.7(8)
C80 C81 C82 C83 2.1(8)
C79 N27 C83 N28 179.6(4)
C79 N27 C83 C82 1.1(7)
C87 N28 C83 N27 -148.6(4)
C84 N28 C83 N27 27.5(6)
C87 N28 C83 C82 29.8(7)
C84 N28 C83 C82 -154.1(5)
C81 C82 C83 N27 -1.8(7)
C81 C82 C83 N28 179.8(5)
C83 N28 C84 C85 72.9(6)
C87 N28 C84 C85 -110.8(5)
N28 C84 C85 C86 10.7(10)
C90 N29 C87 C88 -3.6(8)
C90 N29 C87 N28 -177.3(4)
C83 N28 C87 N29 -160.5(5)
C84 N28 C87 N29 23.4(6)
C83 N28 C87 C88 25.7(7)
C84 N28 C87 C88 -150.5(5)
N29 C87 C88 C89 3.0(8)
N28 C87 C88 C89 176.4(4)
C90 N30 C89 N16 175.9(5)
C90 N30 C89 C88 -1.5(8)
C49 N16 C89 N30 169.1(4)
C46 N16 C89 N30 -15.8(7)
C49 N16 C89 C88 -13.6(7)
C46 N16 C89 C88 161.6(5)
C87 C88 C89 N30 -0.3(8)
C87 C88 C89 N16 -177.5(5)
C87 N29 C90 N30 1.6(8)
C89 N30 C90 N29 0.8(9)
C96 C91 C92 C116 156.8(7)
C105 C91 C92 C116 12.1(11)
C96 C91 C92 C93 3.4(11)
C105 C91 C92 C93 -141.3(7)
C91 C92 C93 C159 150.4(7)
C116 C92 C93 C159 -3.9(8)
C91 C92 C93 C94 2.7(9)
C116 C92 C93 C94 -151.7(6)
C159 C93 C94 C148 -10.3(8)
C92 C93 C94 C148 136.5(6)
C159 C93 C94 C95 -153.9(6)
C92 C93 C94 C95 -7.2(8)
C148 C94 C95 C96 -140.8(6)
C93 C94 C95 C96 6.1(9)
C148 C94 C95 C100 0.1(7)
C93 C94 C95 C100 147.0(6)
C92 C91 C96 C95 -4.7(12)
C105 C91 C96 C95 143.5(7)
C92 C91 C96 C97 -148.8(8)
C105 C91 C96 C97 -0.6(8)
C100 C95 C96 C91 -135.4(7)
C94 C95 C96 C91 -0.3(10)
C100 C95 C96 C97 5.3(10)
C94 C95 C96 C97 140.4(7)
C91 C96 C97 C98 141.9(7)
C95 C96 C97 C98 -3.2(10)
C91 C96 C97 C104 0.9(9)
C95 C96 C97 C104 -144.2(7)
C104 C97 C98 C99 135.9(8)
C96 C97 C98 C99 -0.2(11)
C104 C97 C98 C101 -0.2(11)
C96 C97 C98 C101 -136.3(8)
C97 C98 C99 C100 1.3(12)
C101 C98 C99 C100 142.6(7)
C97 C98 C99 C144 -141.8(7)
C101 C98 C99 C144 -0.5(9)
C96 C95 C100 C99 -4.3(10)
C94 C95 C100 C99 -145.0(6)
C96 C95 C100 C147 140.7(6)
C94 C95 C100 C147 0.0(7)
C98 C99 C100 C95 0.9(11)
C144 C99 C100 C95 142.4(7)
C98 C99 C100 C147 -139.5(8)
C144 C99 C100 C147 2.0(10)
C99 C98 C101 C102 -140.7(8)
C97 C98 C101 C102 0.9(12)
C99 C98 C101 C143 1.1(9)
C97 C98 C101 C143 142.8(7)
C98 C101 C102 C103 -1.7(11)
C143 C101 C102 C103 -140.2(7)
C98 C101 C102 C142 137.5(8)
C143 C101 C102 C142 -0.9(11)
C101 C102 C103 C104 2.1(11)
C142 C102 C103 C104 -142.5(7)
C101 C102 C103 C108 143.8(7)
C142 C102 C103 C108 -0.8(8)
C102 C103 C104 C105 136.1(8)
C108 C103 C104 C105 -4.6(10)
C102 C103 C104 C97 -1.4(11)
C108 C103 C104 C97 -142.1(7)
C98 C97 C104 C103 0.5(11)
C96 C97 C104 C103 141.1(7)
C98 C97 C104 C105 -141.5(7)
C96 C97 C104 C105 -0.9(9)
C103 C104 C105 C106 7.3(12)
C97 C104 C105 C106 147.7(7)
C103 C104 C105 C91 -139.8(7)
C97 C104 C105 C91 0.5(9)
C92 C91 C105 C106 0.5(11)
C96 C91 C105 C106 -149.4(7)
C92 C91 C105 C104 150.0(7)
C96 C91 C105 C104 0.1(8)
C104 C105 C106 C115 -156.3(7)
C91 C105 C106 C115 -13.1(10)
C104 C105 C106 C107 -3.5(10)
C91 C105 C106 C107 139.7(6)
C115 C106 C107 C112 1.8(9)
C105 C106 C107 C112 -151.1(6)
C115 C106 C107 C108 150.5(7)
C105 C106 C107 C108 -2.4(9)
C112 C107 C108 C109 11.5(10)
C106 C107 C108 C109 -135.8(6)
C112 C107 C108 C103 152.2(7)
C106 C107 C108 C103 4.8(9)
C102 C103 C108 C107 -146.7(7)
C104 C103 C108 C107 -1.4(10)
C102 C103 C108 C109 -0.8(8)
C104 C103 C108 C109 144.5(6)
C107 C108 C109 C110 -1.5(10)
C103 C108 C109 C110 -149.5(6)
C107 C108 C109 C142 150.2(6)
C103 C108 C109 C142 2.1(7)
C142 C109 C110 C111 -158.4(6)
C108 C109 C110 C111 -9.5(9)
C142 C109 C110 C132 -8.1(8)
C108 C109 C110 C132 140.9(6)
C109 C110 C111 C122 153.7(6)
C132 C110 C111 C122 3.4(9)
C109 C110 C111 C112 11.0(9)
C132 C110 C111 C112 -139.3(6)
C108 C107 C112 C113 -150.7(7)
C106 C107 C112 C113 -3.6(10)
C108 C107 C112 C111 -9.8(10)
C106 C107 C112 C111 137.3(6)
C110 C111 C112 C107 -1.7(10)
C122 C111 C112 C107 -148.3(6)
C110 C111 C112 C113 146.5(6)
C122 C111 C112 C113 0.0(7)
C107 C112 C113 C121 143.6(7)
C111 C112 C113 C121 -1.1(8)
C107 C112 C113 C114 1.3(10)
C111 C112 C113 C114 -143.4(6)
C121 C113 C114 C115 -138.0(7)
C112 C113 C114 C115 2.9(9)
C121 C113 C114 C118 0.1(9)
C112 C113 C114 C118 141.0(6)
C105 C106 C115 C114 154.6(6)
C107 C106 C115 C114 2.0(10)
C105 C106 C115 C116 13.5(11)
C107 C106 C115 C116 -139.1(7)
C113 C114 C115 C106 -4.6(10)
C118 C114 C115 C106 -146.0(7)
C113 C114 C115 C116 141.3(6)
C118 C114 C115 C116 -0.1(8)
C91 C92 C116 C117 -152.9(7)
C93 C92 C116 C117 0.4(10)
C91 C92 C116 C115 -11.8(10)
C93 C92 C116 C115 141.5(6)
C106 C115 C116 C92 -1.3(10)
C114 C115 C116 C92 -147.2(6)
C106 C115 C116 C117 146.4(7)
C114 C115 C116 C117 0.5(8)
C92 C116 C117 C158 1.7(10)
C115 C116 C117 C158 -142.7(7)
C92 C116 C117 C118 143.7(7)
C115 C116 C117 C118 -0.8(8)
C158 C117 C118 C119 -2.8(11)
C116 C117 C118 C119 -142.9(7)
C158 C117 C118 C114 140.9(7)
C116 C117 C118 C114 0.7(8)
C113 C114 C118 C119 -0.4(10)
C115 C114 C118 C119 143.3(7)
C113 C114 C118 C117 -144.1(6)
C115 C114 C118 C117 -0.4(8)
C117 C118 C119 C120 138.5(8)
C114 C118 C119 C120 -0.6(11)
C117 C118 C119 C160 0.8(12)
C114 C118 C119 C160 -138.3(8)
C118 C119 C120 C121 1.8(11)
C160 C119 C120 C121 145.6(7)
C118 C119 C120 C125 -142.3(7)
C160 C119 C120 C125 1.6(8)
C119 C120 C121 C113 -2.2(11)
C125 C120 C121 C113 137.1(8)
C119 C120 C121 C122 -140.2(7)
C125 C120 C121 C122 -0.8(10)
C114 C113 C121 C120 1.3(11)
C112 C113 C121 C120 -139.6(8)
C114 C113 C121 C122 142.5(6)
C112 C113 C121 C122 1.6(8)
C110 C111 C122 C123 -4.7(10)
C112 C111 C122 C123 142.5(7)
C110 C111 C122 C121 -146.3(6)
C112 C111 C122 C121 0.8(7)
C120 C121 C122 C123 4.3(11)
C113 C121 C122 C123 -141.9(7)
C120 C121 C122 C111 144.8(6)
C113 C121 C122 C111 -1.4(7)
C111 C122 C123 C131 1.7(11)
C121 C122 C123 C131 136.8(8)
C111 C122 C123 C124 -138.6(8)
C121 C122 C123 C124 -3.5(12)
C122 C123 C124 C129 144.8(8)
C131 C123 C124 C129 -0.5(9)
C122 C123 C124 C125 -0.6(12)
C131 C123 C124 C125 -146.0(7)
C129 C124 C125 C120 -136.3(8)
C123 C124 C125 C120 4.0(11)
C129 C124 C125 C126 -3.9(11)
C123 C124 C125 C126 136.3(7)
C121 C120 C125 C124 -3.1(11)
C119 C120 C125 C124 137.9(8)
C121 C120 C125 C126 -141.2(7)
C119 C120 C125 C126 -0.2(8)
C124 C125 C126 C160 -139.5(7)
C120 C125 C126 C160 -1.4(8)
C124 C125 C126 C127 2.1(9)
C120 C125 C126 C127 140.2(6)
C160 C126 C127 C128 137.5(8)
C125 C126 C127 C128 2.5(9)
C160 C126 C127 C154 -2.5(10)
C125 C126 C127 C154 -137.4(6)
C154 C127 C128 C129 136.8(7)
C126 C127 C128 C129 -5.9(10)
C154 C127 C128 C152 0.0(7)
C126 C127 C128 C152 -142.7(6)
C125 C124 C129 C128 1.1(11)
C123 C124 C129 C128 -142.6(7)
C125 C124 C129 C130 142.3(7)
C123 C124 C129 C130 -1.3(9)
C127 C128 C129 C124 4.0(10)
C152 C128 C129 C124 138.7(7)
C127 C128 C129 C130 -134.5(7)
C152 C128 C129 C130 0.2(10)
C124 C129 C130 C135 -143.3(7)
C128 C129 C130 C135 -3.2(11)
C124 C129 C130 C131 2.6(8)
C128 C129 C130 C131 142.7(7)
C122 C123 C131 C132 2.6(11)
C124 C123 C131 C132 148.0(7)
C122 C123 C131 C130 -143.3(7)
C124 C123 C131 C130 2.1(8)
C135 C130 C131 C132 1.0(10)
C129 C130 C131 C132 -148.6(7)
C135 C130 C131 C123 146.7(7)
C129 C130 C131 C123 -2.9(8)
C123 C131 C132 C110 -3.8(10)
C130 C131 C132 C110 137.9(7)
C123 C131 C132 C133 -152.4(6)
C130 C131 C132 C133 -10.7(9)
C109 C110 C132 C131 -148.6(6)
C111 C110 C132 C131 0.8(9)
C109 C110 C132 C133 -1.3(8)
C111 C110 C132 C133 148.1(6)
C131 C132 C133 C134 10.9(9)
C110 C132 C133 C134 -138.0(7)
C131 C132 C133 C141 156.9(6)
C110 C132 C133 C141 8.0(9)
C141 C133 C134 C135 -150.4(7)
C132 C133 C134 C135 -0.3(10)
C141 C133 C134 C139 -1.1(8)
C132 C133 C134 C139 149.0(6)
C133 C134 C135 C130 -10.6(10)
C139 C134 C135 C130 -156.3(6)
C133 C134 C135 C136 136.1(7)
C139 C134 C135 C136 -9.7(10)
C129 C130 C135 C134 152.1(7)
C131 C130 C135 C134 10.3(10)
C129 C130 C135 C136 4.4(10)
C131 C130 C135 C136 -137.4(6)
C134 C135 C136 C152 -151.5(7)
C130 C135 C136 C152 -2.7(10)
C134 C135 C136 C137 7.1(10)
C130 C135 C136 C137 155.9(6)
C152 C136 C137 C138 154.9(8)
C135 C136 C137 C138 -2.3(11)
C152 C136 C137 C151 15.7(11)
C135 C136 C137 C151 -141.5(6)
C136 C137 C138 C139 0.0(12)
C151 C137 C138 C139 143.9(7)
C136 C137 C138 C145 -144.1(7)
C151 C137 C138 C145 -0.1(7)
C137 C138 C139 C140 -137.1(7)
C145 C138 C139 C140 4.4(11)
C137 C138 C139 C134 -2.0(10)
C145 C138 C139 C134 139.5(6)
C135 C134 C139 C138 7.4(10)
C133 C134 C139 C138 -141.1(7)
C135 C134 C139 C140 150.8(7)
C133 C134 C139 C140 2.3(7)
C138 C139 C140 C143 -4.8(11)
C134 C139 C140 C143 -145.3(6)
C138 C139 C140 C141 137.9(7)
C134 C139 C140 C141 -2.6(7)
C143 C140 C141 C142 -3.0(11)
C139 C140 C141 C142 -143.5(7)
C143 C140 C141 C133 142.6(7)
C139 C140 C141 C133 2.1(8)
C134 C133 C141 C142 146.0(7)
C132 C133 C141 C142 -5.1(10)
C134 C133 C141 C140 -0.6(8)
C132 C133 C141 C140 -151.7(6)
C140 C141 C142 C109 138.3(7)
C133 C141 C142 C109 -4.5(10)
C140 C141 C142 C102 4.2(10)
C133 C141 C142 C102 -138.6(7)
C110 C109 C142 C141 11.3(10)
C108 C109 C142 C141 -140.7(7)
C110 C109 C142 C102 149.3(6)
C108 C109 C142 C102 -2.7(7)
C101 C102 C142 C141 -2.3(10)
C103 C102 C142 C141 141.8(7)
C101 C102 C142 C109 -142.0(7)
C103 C102 C142 C109 2.1(8)
C141 C140 C143 C144 -134.1(8)
C139 C140 C143 C144 3.4(10)
C141 C140 C143 C101 -0.4(11)
C139 C140 C143 C101 137.1(7)
C102 C101 C143 C140 2.3(11)
C98 C101 C143 C140 -139.8(7)
C102 C101 C143 C144 140.7(7)
C98 C101 C143 C144 -1.4(9)
C140 C143 C144 C145 -2.2(11)
C101 C143 C144 C145 -140.8(7)
C140 C143 C144 C99 139.6(7)
C101 C143 C144 C99 1.0(8)
C98 C99 C144 C145 142.2(7)
C100 C99 C144 C145 -2.4(11)
C98 C99 C144 C143 -0.3(9)
C100 C99 C144 C143 -145.0(7)
C143 C144 C145 C138 1.7(10)
C99 C144 C145 C138 -134.2(7)
C143 C144 C145 C146 133.6(8)
C99 C144 C145 C146 -2.4(11)
C139 C138 C145 C144 -2.8(10)
C137 C138 C145 C144 141.6(6)
C139 C138 C145 C146 -143.0(7)
C137 C138 C145 C146 1.4(8)
C144 C145 C146 C151 -140.1(8)
C138 C145 C146 C151 -2.4(9)
C144 C145 C146 C147 7.7(11)
C138 C145 C146 C147 145.4(7)
C151 C146 C147 C148 1.2(12)
C145 C146 C147 C148 -143.9(7)
C151 C146 C147 C100 137.2(8)
C145 C146 C147 C100 -7.9(11)
C95 C100 C147 C146 -140.9(7)
C99 C100 C147 C146 3.4(11)
C95 C100 C147 C148 -0.1(7)
C99 C100 C147 C148 144.2(7)
C95 C94 C148 C147 -0.1(7)
C93 C94 C148 C147 -145.7(6)
C95 C94 C148 C149 144.7(6)
C93 C94 C148 C149 -0.9(9)
C146 C147 C148 C94 141.6(7)
C100 C147 C148 C94 0.1(7)
C146 C147 C148 C149 -3.4(10)
C100 C147 C148 C149 -144.9(6)
C94 C148 C149 C150 -139.5(6)
C147 C148 C149 C150 0.9(9)
C94 C148 C149 C155 11.6(9)
C147 C148 C149 C155 152.0(6)
C155 C149 C150 C151 -147.2(6)
C148 C149 C150 C151 3.5(8)
C155 C149 C150 C153 -1.5(8)
C148 C149 C150 C153 149.2(5)
C147 C146 C151 C150 3.6(12)
C145 C146 C151 C150 149.9(7)
C147 C146 C151 C137 -143.9(7)
C145 C146 C151 C137 2.4(9)
C149 C150 C151 C146 -6.0(10)
C153 C150 C151 C146 -152.8(7)
C149 C150 C151 C137 138.5(6)
C153 C150 C151 C137 -8.2(8)
C136 C137 C151 C146 146.4(7)
C138 C137 C151 C146 -1.4(8)
C136 C137 C151 C150 -3.0(9)
C138 C137 C151 C150 -150.8(6)
C137 C136 C152 C153 -15.5(11)
C135 C136 C152 C153 141.0(6)
C137 C136 C152 C128 -156.3(7)
C135 C136 C152 C128 0.2(12)
C127 C128 C152 C136 143.3(8)
C129 C128 C152 C136 1.1(11)
C127 C128 C152 C153 -2.0(7)
C129 C128 C152 C153 -144.1(6)
C151 C150 C153 C154 152.8(6)
C149 C150 C153 C154 6.0(9)
C151 C150 C153 C152 8.8(9)
C149 C150 C153 C152 -137.9(6)
C136 C152 C153 C154 -145.9(7)
C128 C152 C153 C154 3.1(7)
C136 C152 C153 C150 2.4(10)
C128 C152 C153 C150 151.5(6)
C128 C127 C154 C153 2.1(8)
C126 C127 C154 C153 146.4(6)
C128 C127 C154 C156 -144.4(6)
C126 C127 C154 C156 -0.1(9)
C150 C153 C154 C127 -151.9(6)
C152 C153 C154 C127 -3.3(7)
C150 C153 C154 C156 -4.0(9)
C152 C153 C154 C156 144.6(6)
C150 C149 C155 C156 -5.2(9)
C148 C149 C155 C156 -155.7(6)
C150 C149 C155 C159 139.4(6)
C148 C149 C155 C159 -11.1(8)
C149 C155 C156 C154 7.5(9)
C159 C155 C156 C154 -139.8(6)
C149 C155 C156 C157 150.5(6)
C159 C155 C156 C157 3.2(8)
C127 C154 C156 C155 141.4(7)
C153 C154 C156 C155 -2.9(9)
C127 C154 C156 C157 0.7(9)
C153 C154 C156 C157 -143.7(6)
C155 C156 C157 C160 -144.0(7)
C154 C156 C157 C160 1.1(10)
C155 C156 C157 C158 -3.1(7)
C154 C156 C157 C158 142.1(6)
C116 C117 C158 C159 0.1(10)
C118 C117 C158 C159 -137.6(7)
C116 C117 C158 C157 141.0(7)
C118 C117 C158 C157 3.3(10)
C160 C157 C158 C117 -1.8(11)
C156 C157 C158 C117 -143.1(7)
C160 C157 C158 C159 143.1(7)
C156 C157 C158 C159 1.9(7)
C94 C93 C159 C158 154.3(6)
C92 C93 C159 C158 6.0(9)
C94 C93 C159 C155 10.6(8)
C92 C93 C159 C155 -137.7(6)
C117 C158 C159 C93 -4.2(10)
C157 C158 C159 C93 -148.4(6)
C117 C158 C159 C155 144.0(7)
C157 C158 C159 C155 -0.1(7)
C156 C155 C159 C93 147.8(6)
C149 C155 C159 C93 0.1(8)
C156 C155 C159 C158 -1.9(7)
C149 C155 C159 C158 -149.7(6)
C127 C126 C160 C157 4.2(12)
C125 C126 C160 C157 142.0(7)
C127 C126 C160 C119 -135.3(8)
C125 C126 C160 C119 2.5(9)
C156 C157 C160 C126 -3.5(11)
C158 C157 C160 C126 -137.7(8)
C156 C157 C160 C119 134.1(8)
C158 C157 C160 C119 -0.1(11)
C118 C119 C160 C126 141.1(8)
C120 C119 C160 C126 -2.6(9)
C118 C119 C160 C157 0.6(12)
C120 C119 C160 C157 -143.0(7)

loop_
_platon_squeeze_void_nr
_platon_squeeze_void_average_x
_platon_squeeze_void_average_y
_platon_squeeze_void_average_z
_platon_squeeze_void_volume
_platon_squeeze_void_count_electrons
_platon_squeeze_void_content
1 -0.023 0.478 0.522 1336 552 ' '
2 0.260 0.265 0.741 36 3 ' '
3 0.236 0.979 0.625 7 0 ' '
4 0.740 0.735 0.259 36 4 ' '
5 0.764 0.021 0.375 7 1 ' '
